data_7250552
loop_
_publ_author_name
'Crowley, Margaret E.'
'Stachurski, Christopher D.'
'Davis, James H.'
'Zeller, Matthias'
'Merchant, Gabriel A.'
'Salter, E. A.'
'Wierzbicki, A.'
'O'Brien, Richard A.'
'Trulove, Paul C.'
'Durkin, David P.'

_publ_section_title
;
 Salts of boronium (+3) ions with unprecedented hydrolytic stability.
 Design, synthesis, single-crystal X-ray structures, electrochemistry, and
 thermophysical properties
;
_journal_issue 25
_journal_name_full 'RSC Advances'
_journal_page_first 19947
_journal_page_last 19953
_journal_paper_doi 10.1039/D5RA02301G
_journal_volume 15
_journal_year 2025
_chemical_formula_moiety 'C40 H56 B N8, 3(C2 F6 N O4 S2), 0.29(H2 O)'
_chemical_formula_sum 'C46 H56.58 B F18 N11 O12.29 S6'
_chemical_formula_weight 1505.38
_space_group_crystal_system monoclinic
_space_group_IT_number 14
_space_group_name_Hall '-P 2yn'
_space_group_name_H-M_alt 'P 1 21/n 1'
_atom_sites_solution_hydrogens mixed
_atom_sites_solution_primary dual
_atom_sites_solution_secondary difmap
_audit_creation_method SHELXL-2019/3
_audit_update_record
;
2024-10-30 deposited with the CCDC.	2025-05-28 downloaded from the CCDC.
;
_cell_angle_alpha 90
_cell_angle_beta 90.267(2)
_cell_angle_gamma 90
_cell_formula_units_Z 4
_cell_length_a 17.2248(8)
_cell_length_b 13.2729(6)
_cell_length_c 27.7992(10)
_cell_measurement_reflns_used 9440
_cell_measurement_temperature 150(2)
_cell_measurement_theta_max 33.1609
_cell_measurement_theta_min 2.7909
_cell_volume 6355.5(5)
_computing_cell_refinement 'SAINT V8.40B (Bruker, 2020)'
_computing_data_collection 'Apex4 v2022.10-0 (Bruker, 2022)'
_computing_data_reduction 'SAINT V8.40B (Bruker, 2020)'
_computing_structure_refinement
;  
SHELXL-2019/2 (Sheldrick, 2015a, 2019), 
SHELXLE Rev1541 (H\"ubschle et al., 2011)
;
_computing_structure_solution 'SHELXT (Sheldrick, 2015b)'
_diffrn_ambient_temperature 150(2)
_diffrn_detector_area_resol_mean 7.4074
_diffrn_detector_type 'PhotonII charge-integrating pixel array (CPAD)'
_diffrn_measured_fraction_theta_full 0.996
_diffrn_measured_fraction_theta_max 0.995
_diffrn_measurement_device 'three circle diffractometer'
_diffrn_measurement_device_type 'Bruker AXS D8 Quest'
_diffrn_measurement_method 'omega and phi scans'
_diffrn_radiation_monochromator 'Triumph curved graphite crystal'
_diffrn_radiation_type MoK\a
_diffrn_radiation_wavelength 0.71073
_diffrn_reflns_av_R_equivalents 0.0261
_diffrn_reflns_av_unetI/netI 0.0242
_diffrn_reflns_Laue_measured_fraction_full 0.996
_diffrn_reflns_Laue_measured_fraction_max 0.995
_diffrn_reflns_limit_h_max 24
_diffrn_reflns_limit_h_min -26
_diffrn_reflns_limit_k_max 20
_diffrn_reflns_limit_k_min -20
_diffrn_reflns_limit_l_max 42
_diffrn_reflns_limit_l_min -35
_diffrn_reflns_number 117866
_diffrn_reflns_point_group_measured_fraction_full 0.996
_diffrn_reflns_point_group_measured_fraction_max 0.995
_diffrn_reflns_theta_full 25.242
_diffrn_reflns_theta_max 33.175
_diffrn_reflns_theta_min 2.122
_diffrn_source 'fine focus sealed tube X-ray source'
_diffrn_source_current '30 mA'
_diffrn_source_voltage '50 kV'
_exptl_absorpt_coefficient_mu 0.334
_exptl_absorpt_correction_T_max 0.7465
_exptl_absorpt_correction_T_min 0.6822
_exptl_absorpt_correction_type multi-scan
_exptl_absorpt_process_details
;
 SADABS 2016/2: Krause, L., Herbst-Irmer, R., Sheldrick G.M. & Stalke D.,
 J. Appl. Cryst. 48 (2015) 3-10
;
_exptl_crystal_colour colourless
_exptl_crystal_density_diffrn 1.573
_exptl_crystal_description plate
_exptl_crystal_F_000 3083.5
_exptl_crystal_size_max 0.410
_exptl_crystal_size_mid 0.250
_exptl_crystal_size_min 0.120
_refine_diff_density_max 0.748
_refine_diff_density_min -0.705
_refine_diff_density_rms 0.060
_refine_ls_extinction_method none
_refine_ls_goodness_of_fit_ref 1.052
_refine_ls_hydrogen_treatment mixed
_refine_ls_matrix_type full
_refine_ls_number_parameters 1278
_refine_ls_number_reflns 24204
_refine_ls_number_restraints 2338
_refine_ls_restrained_S_all 1.125
_refine_ls_R_factor_all 0.0637
_refine_ls_R_factor_gt 0.0503
_refine_ls_shift/su_max 0.001
_refine_ls_shift/su_mean 0.000
_refine_ls_structure_factor_coef Fsqd
_refine_ls_weighting_details 'w=1/[\s^2^(Fo^2^)+(0.0601P)^2^+3.9110P] where P=(Fo^2^+2Fc^2^)/3'
_refine_ls_weighting_scheme calc
_refine_ls_wR_factor_gt 0.1353
_refine_ls_wR_factor_ref 0.1461
_reflns_Friedel_coverage 0.000
_reflns_number_gt 19244
_reflns_number_total 24204
_reflns_threshold_expression 'I > 2\s(I)'
_cod_data_source_file d5ra02301g2.cif
_cod_data_source_block GM1_56_0m
_cod_original_sg_symbol_H-M 'P 21/n'
_cod_database_code 7250552
_shelx_shelxl_version_number 2019/3
_shelx_space_group_comment
;
The symmetry employed for this shelxl refinement is uniquely defined
by the following loop, which should always be used as a source of
symmetry information in preference to the above space-group names.
They are only intended as comments.
;
_shelx_estimated_absorpt_t_min 0.875
_shelx_estimated_absorpt_t_max 0.961

loop_
_space_group_symop_operation_xyz
'x, y, z'
'-x+1/2, y+1/2, -z+1/2'
'-x, -y, -z'
'x-1/2, -y-1/2, z-1/2'

loop_
_atom_site_label
_atom_site_type_symbol
_atom_site_fract_x
_atom_site_fract_y
_atom_site_fract_z
_atom_site_U_iso_or_equiv
_atom_site_adp_type
_atom_site_occupancy
_atom_site_site_symmetry_order
_atom_site_calc_flag
_atom_site_refinement_flags_posn
_atom_site_refinement_flags_adp
_atom_site_refinement_flags_occupancy
_atom_site_disorder_assembly
_atom_site_disorder_group
B1 B 0.26622(8) 0.49664(10) 0.42876(5) 0.0235(2) Uani 1 1 d . . . . .
N1_1 N 0.35277(6) 0.46814(8) 0.41958(4) 0.02377(19) Uani 1 1 d . . . . .
N2_1 N 0.58128(7) 0.38476(10) 0.38940(6) 0.0354(3) Uani 1 1 d . . . . .
C1_1 C 0.37255(8) 0.37068(9) 0.40884(5) 0.0252(2) Uani 1 1 d . . . . .
H1_1 H 0.332485 0.321505 0.408392 0.030 Uiso 1 1 calc R U . . .
C2_1 C 0.44576(7) 0.34030(9) 0.39884(5) 0.0251(2) Uani 1 1 d . . . . .
H2_1 H 0.455796 0.271279 0.392297 0.030 Uiso 1 1 calc R U . . .
C3_1 C 0.50809(7) 0.41150(10) 0.39807(5) 0.0262(2) Uani 1 1 d . . . . .
C4_1 C 0.48606(8) 0.51291(10) 0.40745(6) 0.0299(3) Uani 1 1 d . . . . .
H4_1 H 0.524234 0.564518 0.406390 0.036 Uiso 1 1 calc R U . . .
C5_1 C 0.41138(8) 0.53725(9) 0.41788(5) 0.0272(2) Uani 1 1 d . . . . .
H5_1 H 0.399367 0.605777 0.424310 0.033 Uiso 1 1 calc R U . . .
C6_1 C 0.60524(9) 0.28114(11) 0.37831(7) 0.0359(3) Uani 1 1 d . . . . .
H6A_1 H 0.563604 0.233739 0.387708 0.043 Uiso 1 1 calc R U . . .
H6B_1 H 0.652495 0.264080 0.397007 0.043 Uiso 1 1 calc R U . . .
C7_1 C 0.62153(12) 0.27024(15) 0.32521(8) 0.0470(4) Uani 1 1 d . . . . .
H7A_1 H 0.572667 0.279295 0.306823 0.056 Uiso 1 1 calc R U . . .
H7B_1 H 0.641215 0.201516 0.318726 0.056 Uiso 1 1 calc R U . . .
C8_1 C 0.68090(13) 0.34718(18) 0.30845(8) 0.0542(5) Uani 1 1 d . . . . .
H8A_1 H 0.732239 0.330924 0.322598 0.065 Uiso 1 1 calc R U . . .
H8B_1 H 0.685544 0.343834 0.272999 0.065 Uiso 1 1 calc R U . . .
C9_1 C 0.65743(12) 0.45305(16) 0.32318(10) 0.0554(5) Uani 1 1 d . . . . .
H9A_1 H 0.699210 0.500926 0.314611 0.067 Uiso 1 1 calc R U . . .
H9B_1 H 0.609822 0.472982 0.305507 0.067 Uiso 1 1 calc R U . . .
C10_1 C 0.64263(9) 0.45809(13) 0.37693(9) 0.0475(5) Uani 1 1 d . . . . .
H10A_1 H 0.690903 0.442057 0.394817 0.057 Uiso 1 1 calc R U . . .
H10B_1 H 0.626021 0.526920 0.385963 0.057 Uiso 1 1 calc R U . . .
F1_1 F 0.49728(11) 0.59712(10) 0.00952(7) 0.0787(5) Uani 1 1 d D . . . .
F2_1 F 0.43910(8) 0.67095(11) -0.04925(6) 0.0630(4) Uani 1 1 d D . . . .
F3_1 F 0.56095(9) 0.63746(14) -0.05379(7) 0.0848(6) Uani 1 1 d D . . . .
C11_1 C 0.50515(11) 0.66628(15) -0.02466(8) 0.0492(4) Uani 1 1 d D . . . .
S1_1 S 0.52563(2) 0.78856(3) 0.00263(2) 0.03105(7) Uani 1 1 d D . . . .
O1_1 O 0.46320(7) 0.80548(11) 0.03520(5) 0.0435(3) Uani 1 1 d D . . . .
O2_1 O 0.53315(8) 0.85465(11) -0.03768(5) 0.0488(3) Uani 1 1 d D . . . .
N3_1 N 0.60772(7) 0.76793(12) 0.02565(5) 0.0355(3) Uani 1 1 d D . . . .
S2_1 S 0.63168(2) 0.77648(3) 0.07997(2) 0.03656(9) Uani 1 1 d D . . . .
O3_1 O 0.58341(8) 0.83854(11) 0.10922(5) 0.0440(3) Uani 1 1 d D . . . .
O4_1 O 0.71350(8) 0.79280(16) 0.08212(6) 0.0604(4) Uani 1 1 d D . . . .
C12_1 C 0.61847(18) 0.64993(19) 0.10446(9) 0.0646(6) Uani 1 1 d D . . . .
F4_1 F 0.65382(15) 0.58189(13) 0.07763(7) 0.1004(7) Uani 1 1 d D . . . .
F5_1 F 0.54340(12) 0.62731(13) 0.10708(7) 0.0869(5) Uani 1 1 d D . . . .
F6_1 F 0.64833(14) 0.64589(15) 0.14865(6) 0.0948(6) Uani 1 1 d D . . . .
N1_2 N 0.21759(6) 0.44984(8) 0.38681(4) 0.02423(19) Uani 1 1 d . U . . .
N2_2 N 0.08638(9) 0.34116(11) 0.27073(5) 0.0361(3) Uani 1 1 d . U . . .
C1_2 C 0.24623(8) 0.44714(10) 0.34081(5) 0.0277(2) Uani 1 1 d . U . . .
H1_2 H 0.297087 0.472358 0.335477 0.033 Uiso 1 1 calc R U . . .
C2_2 C 0.20603(9) 0.41052(11) 0.30259(5) 0.0292(2) Uani 1 1 d . U . . .
H2_2 H 0.229938 0.408520 0.271876 0.035 Uiso 1 1 calc R U . . .
C3_2 C 0.12842(8) 0.37496(10) 0.30778(5) 0.0284(2) Uani 1 1 d . U . . .
C4_2 C 0.09940(8) 0.37823(12) 0.35576(5) 0.0306(3) Uani 1 1 d . U . . .
H4_2 H 0.048205 0.355330 0.362101 0.037 Uiso 1 1 calc R U . . .
C5_2 C 0.14401(8) 0.41368(11) 0.39253(5) 0.0278(2) Uani 1 1 d . U . . .
H5_2 H 0.122747 0.413260 0.424003 0.033 Uiso 1 1 calc R U . . .
C6_2 C 0.11766(12) 0.32100(15) 0.22252(6) 0.0434(4) Uani 1 1 d . U . . .
H6A_2 H 0.174347 0.333269 0.222427 0.052 Uiso 1 1 calc R U . . .
H6B_2 H 0.093259 0.366980 0.198830 0.052 Uiso 1 1 calc R U . . .
C7_2 C 0.10118(14) 0.21185(16) 0.20852(7) 0.0506(4) Uani 1 1 d . U . . .
H7A_2 H 0.120053 0.199689 0.175444 0.061 Uiso 1 1 calc R U . . .
H7B_2 H 0.129923 0.166341 0.230490 0.061 Uiso 1 1 calc R U . . .
C8_2 C 0.01529(14) 0.18769(15) 0.21085(7) 0.0507(4) Uani 1 1 d . U . . .
H8A_2 H 0.007199 0.114991 0.204625 0.061 Uiso 1 1 calc R U . . .
H8B_2 H -0.012842 0.226141 0.185723 0.061 Uiso 1 1 calc R U . . .
C9_2 C -0.01672(13) 0.21463(17) 0.26005(7) 0.0508(4) Uani 1 1 d . U . . .
H9A_2 H -0.073773 0.205631 0.259890 0.061 Uiso 1 1 calc R U . . .
H9B_2 H 0.005493 0.168532 0.284499 0.061 Uiso 1 1 calc R U . . .
C10_2 C 0.00256(10) 0.32230(16) 0.27340(6) 0.0438(4) Uani 1 1 d . U . . .
H10A_2 H -0.024999 0.368725 0.251284 0.053 Uiso 1 1 calc R U . . .
H10B_2 H -0.015657 0.336046 0.306475 0.053 Uiso 1 1 calc R U . . .
F1_2 F 0.4575(4) 0.5018(7) 0.1773(4) 0.0589(13) Uani 0.517(2) 1 d D U P A 1
F2_2 F 0.5482(4) 0.4231(5) 0.2159(3) 0.0636(13) Uani 0.517(2) 1 d D U P A 1
F3_2 F 0.4740(6) 0.3563(5) 0.1568(3) 0.0612(14) Uani 0.517(2) 1 d D U P A 1
C11_2 C 0.4804(5) 0.4131(7) 0.1951(3) 0.0423(10) Uani 0.517(2) 1 d D U P A 1
S1_2 S 0.4106(4) 0.3770(5) 0.2418(3) 0.0355(8) Uani 0.517(2) 1 d D U P A 1
O1_2 O 0.4322(3) 0.4401(6) 0.2811(3) 0.0546(13) Uani 0.517(2) 1 d D U P A 1
O2_2 O 0.3382(5) 0.3916(5) 0.2189(3) 0.0447(13) Uani 0.517(2) 1 d D U P A 1
N3_2 N 0.4398(5) 0.2668(5) 0.2523(2) 0.0458(12) Uani 0.517(2) 1 d D U P A 1
S2_2 S 0.39255(16) 0.1691(3) 0.23998(10) 0.0446(5) Uani 0.517(2) 1 d D U P A 1
O3_2 O 0.4457(2) 0.0903(3) 0.22857(18) 0.0790(11) Uani 0.517(2) 1 d D U P A 1
O4_2 O 0.3234(3) 0.1808(3) 0.21139(14) 0.0739(11) Uani 0.517(2) 1 d D U P A 1
C12_2 C 0.3537(3) 0.1337(3) 0.29796(12) 0.0457(7) Uani 0.517(2) 1 d D U P A 1
F4_2 F 0.3034(3) 0.2046(4) 0.31154(19) 0.0723(12) Uani 0.517(2) 1 d D U P A 1
F5_2 F 0.3159(4) 0.0469(5) 0.2927(3) 0.0582(14) Uani 0.517(2) 1 d D U P A 1
F6_2 F 0.4063(3) 0.1174(3) 0.33074(11) 0.0835(10) Uani 0.517(2) 1 d D U P A 1
F1B_2 F 0.4756(5) 0.4982(9) 0.1801(5) 0.0612(15) Uani 0.4263(19) 1 d D U P B 2
F2B_2 F 0.5551(5) 0.3947(6) 0.2112(4) 0.0545(13) Uani 0.4263(19) 1 d D U P B 2
F3B_2 F 0.4797(6) 0.3355(5) 0.1625(3) 0.0473(11) Uani 0.4263(19) 1 d D U P B 2
C11B_2 C 0.4807(7) 0.4054(9) 0.1973(4) 0.0451(13) Uani 0.4263(19) 1 d D U P B 2
S1B_2 S 0.4054(5) 0.3778(6) 0.2411(3) 0.0352(9) Uani 0.4263(19) 1 d D U P B 2
O1B_2 O 0.4101(4) 0.4535(5) 0.2775(3) 0.0435(11) Uani 0.4263(19) 1 d D U P B 2
O2B_2 O 0.3341(6) 0.3685(5) 0.2142(4) 0.0354(10) Uani 0.4263(19) 1 d D U P B 2
N3B_2 N 0.4354(5) 0.2751(5) 0.2640(2) 0.0330(10) Uani 0.4263(19) 1 d D U P B 2
S2B_2 S 0.40779(17) 0.1668(3) 0.24722(12) 0.0317(4) Uani 0.4263(19) 1 d D U P B 2
O3B_2 O 0.3866(3) 0.1539(3) 0.19914(11) 0.0572(9) Uani 0.4263(19) 1 d D U P B 2
O4B_2 O 0.4584(2) 0.0945(3) 0.26881(18) 0.0602(9) Uani 0.4263(19) 1 d D U P B 2
C12B_2 C 0.3169(3) 0.1523(4) 0.2806(2) 0.0551(9) Uani 0.4263(19) 1 d D U P B 2
F4B_2 F 0.3234(4) 0.1937(5) 0.32493(16) 0.0590(12) Uani 0.4263(19) 1 d D U P B 2
F5B_2 F 0.2968(5) 0.0581(6) 0.2859(4) 0.0506(13) Uani 0.4263(19) 1 d D U P B 2
F6B_2 F 0.2588(2) 0.1926(4) 0.2547(2) 0.0926(12) Uani 0.4263(19) 1 d D U P B 2
O5B_2 O 0.4453(3) 0.0891(3) 0.37969(17) 0.0447(13) Uani 0.290(5) 1 d D U P C 2
H5A_2 H 0.477(4) 0.041(5) 0.390(3) 0.067 Uiso 0.290(5) 1 d D U P C 2
H5B_2 H 0.461(5) 0.103(7) 0.3521(16) 0.067 Uiso 0.290(5) 1 d D U P C 2
F1C_2 F 0.4571(19) 0.4678(18) 0.1652(9) 0.055(2) Uani 0.0566(12) 1 d D U P D 3
F2C_2 F 0.5549(14) 0.408(3) 0.2003(12) 0.053(2) Uani 0.0566(12) 1 d D U P D 3
F3C_2 F 0.472(2) 0.3080(17) 0.1690(10) 0.052(3) Uani 0.0566(12) 1 d D U P D 3
C11C_2 C 0.4797(14) 0.3925(18) 0.1942(7) 0.0499(16) Uani 0.0566(12) 1 d D U P D 3
S1C_2 S 0.4186(10) 0.3933(11) 0.2472(5) 0.0419(15) Uani 0.0566(12) 1 d D U P D 3
O1C_2 O 0.4596(16) 0.447(2) 0.2832(9) 0.043(3) Uani 0.0566(12) 1 d D U P D 3
O2C_2 O 0.3489(12) 0.4382(19) 0.2279(8) 0.042(2) Uani 0.0566(12) 1 d D U P D 3
N3C_2 N 0.4077(12) 0.2815(13) 0.2639(10) 0.043(2) Uani 0.0566(12) 1 d D U P D 3
S2C_2 S 0.3382(6) 0.2017(7) 0.2643(4) 0.0589(14) Uani 0.0566(12) 1 d D U P D 3
O3C_2 O 0.2694(12) 0.213(2) 0.2881(11) 0.053(2) Uani 0.0566(12) 1 d D U P D 3
O4C_2 O 0.344(2) 0.159(2) 0.2148(7) 0.059(2) Uani 0.0566(12) 1 d D U P D 3
C12C_2 C 0.3841(12) 0.1080(12) 0.3012(7) 0.0566(16) Uani 0.0566(12) 1 d D U P D 3
F4C_2 F 0.3564(17) 0.0180(13) 0.2960(9) 0.062(2) Uani 0.0566(12) 1 d D U P D 3
F5C_2 F 0.4555(11) 0.1156(16) 0.3136(9) 0.057(2) Uani 0.0566(12) 1 d D U P D 3
F6C_2 F 0.3587(15) 0.1523(15) 0.3401(6) 0.047(2) Uani 0.0566(12) 1 d D U P D 3
N1_3 N 0.25697(6) 0.61324(8) 0.43000(4) 0.02420(19) Uani 1 1 d . U . . .
N2_3 N 0.25078(9) 0.92786(10) 0.43243(5) 0.0376(3) Uani 1 1 d . U . . .
C1_3 C 0.23105(8) 0.66750(10) 0.39161(5) 0.0270(2) Uani 1 1 d . U . . .
H1_3 H 0.213850 0.632058 0.363849 0.032 Uiso 1 1 calc R U . . .
C2_3 C 0.22853(9) 0.77016(10) 0.39100(5) 0.0300(3) Uani 1 1 d . U . . .
H2_3 H 0.210552 0.804045 0.362979 0.036 Uiso 1 1 calc R U . . .
C3_3 C 0.25251(8) 0.82729(10) 0.43184(5) 0.0277(2) Uani 1 1 d . U . . .
C4_3 C 0.27776(8) 0.76933(10) 0.47211(5) 0.0273(2) Uani 1 1 d . U . . .
H4_3 H 0.293506 0.802409 0.500843 0.033 Uiso 1 1 calc R U . . .
C5_3 C 0.27951(8) 0.66710(10) 0.46973(5) 0.0270(2) Uani 1 1 d . U . . .
H5_3 H 0.297337 0.630963 0.497133 0.032 Uiso 1 1 calc R U . . .
C6_3 C 0.24183(14) 0.98882(13) 0.38848(7) 0.0486(4) Uani 1 1 d D U . . .
H6A_3 H 0.2264(15) 0.9465(18) 0.3608(8) 0.058 Uiso 1 1 d D U . . .
H6B_3 H 0.2933(11) 1.0216(19) 0.3845(9) 0.058 Uiso 1 1 d D U . . .
C7_3 C 0.17990(13) 1.07001(14) 0.39494(8) 0.0491(4) Uani 1 1 d . U . . .
H7A_3 H 0.176980 1.112200 0.365623 0.059 Uiso 1 1 calc R U . . .
H7B_3 H 0.128642 1.037845 0.399656 0.059 Uiso 1 1 calc R U . . .
C8_3 C 0.19904(14) 1.13543(14) 0.43784(9) 0.0524(5) Uani 1 1 d . U . . .
H8A_3 H 0.156857 1.184868 0.443003 0.063 Uiso 1 1 calc R U . . .
H8B_3 H 0.247670 1.173035 0.431808 0.063 Uiso 1 1 calc R U . . .
C9_3 C 0.20860(14) 1.06986(15) 0.48239(8) 0.0512(5) Uani 1 1 d . U . . .
H9A_3 H 0.223638 1.112637 0.510082 0.061 Uiso 1 1 calc R U . . .
H9B_3 H 0.158392 1.037400 0.490011 0.061 Uiso 1 1 calc R U . . .
C10_3 C 0.27004(12) 0.98907(13) 0.47485(8) 0.0465(4) Uani 1 1 d . U . . .
H10A_3 H 0.321362 1.021223 0.470358 0.056 Uiso 1 1 calc R U . . .
H10B_3 H 0.273058 0.945340 0.503649 0.056 Uiso 1 1 calc R U . . .
F1_3 F 0.71497(11) -0.01857(16) 0.32384(7) 0.0756(6) Uani 0.9451(11) 1 d D U P E 2
F2_3 F 0.63677(11) -0.14537(14) 0.31955(7) 0.0583(5) Uani 0.9451(11) 1 d D U P E 2
F3_3 F 0.59287(14) 0.00604(14) 0.31261(6) 0.0671(5) Uani 0.9451(11) 1 d D U P E 2
C11_3 C 0.64463(15) -0.05094(19) 0.33541(8) 0.0500(5) Uani 0.9451(11) 1 d D U P E 2
S1_3 S 0.63134(3) -0.04535(3) 0.40080(2) 0.03619(10) Uani 0.9451(11) 1 d D U P E 2
O1_3 O 0.69008(8) -0.11049(10) 0.41938(5) 0.0434(3) Uani 0.9451(11) 1 d D U P E 2
O2_3 O 0.63598(11) 0.05927(12) 0.41192(7) 0.0521(4) Uani 0.9451(11) 1 d D U P E 2
N3_3 N 0.54476(9) -0.08285(11) 0.40628(6) 0.0399(3) Uani 0.9451(11) 1 d D U P E 2
S2_3 S 0.51973(3) -0.19172(3) 0.42171(2) 0.03256(9) Uani 0.9451(11) 1 d D U P E 2
O3_3 O 0.57657(9) -0.26867(10) 0.41638(8) 0.0568(4) Uani 0.9451(11) 1 d D U P E 2
O4_3 O 0.44309(9) -0.21221(13) 0.40442(5) 0.0464(3) Uani 0.9451(11) 1 d D U P E 2
C12_3 C 0.50542(15) -0.1786(2) 0.48646(7) 0.0574(6) Uani 0.9451(11) 1 d D U P E 2
F4_3 F 0.57359(11) -0.16194(17) 0.50830(6) 0.0841(6) Uani 0.9451(11) 1 d D U P E 2
F5_3 F 0.47712(12) -0.26499(17) 0.50345(6) 0.0865(7) Uani 0.9451(11) 1 d D U P E 2
F6_3 F 0.45585(14) -0.10643(19) 0.49670(7) 0.0886(7) Uani 0.9451(11) 1 d D U P E 2
F1B_3 F 0.585(2) -0.017(3) 0.3036(9) 0.061(3) Uani 0.0549(11) 1 d D U P E 3
F2B_3 F 0.653(2) -0.142(2) 0.3264(13) 0.061(3) Uani 0.0549(11) 1 d D U P E 3
F3B_3 F 0.6958(16) 0.013(2) 0.3298(11) 0.062(3) Uani 0.0549(11) 1 d D U P E 3
C11B_3 C 0.6364(15) -0.048(2) 0.3375(7) 0.058(2) Uani 0.0549(11) 1 d D U P E 3
S1B_3 S 0.5811(7) -0.0296(7) 0.3926(3) 0.0559(17) Uani 0.0549(11) 1 d D U P E 3
O1B_3 O 0.6079(17) 0.0670(14) 0.4090(11) 0.045(3) Uani 0.0549(11) 1 d D U P E 3
O2B_3 O 0.5046(10) -0.027(2) 0.3719(9) 0.058(4) Uani 0.0549(11) 1 d D U P E 3
N3B_3 N 0.5966(11) -0.1137(13) 0.4291(7) 0.044(2) Uani 0.0549(11) 1 d D U P E 3
S2B_3 S 0.5413(6) -0.2034(6) 0.4428(4) 0.0458(14) Uani 0.0549(11) 1 d D U P E 3
O3B_3 O 0.5863(12) -0.2852(12) 0.4561(9) 0.047(3) Uani 0.0549(11) 1 d D U P E 3
O4B_3 O 0.4768(12) -0.2192(19) 0.4092(8) 0.043(3) Uani 0.0549(11) 1 d D U P E 3
C12B_3 C 0.4956(12) -0.1542(18) 0.4961(6) 0.070(2) Uani 0.0549(11) 1 d D U P E 3
F4B_3 F 0.5467(15) -0.128(2) 0.5296(8) 0.072(3) Uani 0.0549(11) 1 d D U P E 3
F5B_3 F 0.4543(18) -0.226(2) 0.5159(9) 0.073(3) Uani 0.0549(11) 1 d D U P E 3
F6B_3 F 0.4494(18) -0.083(2) 0.4801(9) 0.062(3) Uani 0.0549(11) 1 d D U P E 3
N1_4 N 0.23777(6) 0.45611(8) 0.47848(4) 0.02435(19) Uani 1 1 d . . . . .
N2_4 N 0.14022(9) 0.34642(10) 0.60569(5) 0.0363(3) Uani 1 1 d . . . . .
C1_4 C 0.27237(8) 0.38110(10) 0.50426(5) 0.0267(2) Uani 1 1 d . . . . .
H1_4 H 0.319661 0.353779 0.492592 0.032 Uiso 1 1 calc R U . . .
C2_4 C 0.24279(9) 0.34312(10) 0.54589(5) 0.0292(2) Uani 1 1 d . . . . .
H2_4 H 0.269284 0.290232 0.562109 0.035 Uiso 1 1 calc R U . . .
C3_4 C 0.17239(8) 0.38212(10) 0.56531(5) 0.0282(2) Uani 1 1 d . . . . .
C4_4 C 0.13818(8) 0.46249(11) 0.53876(5) 0.0283(2) Uani 1 1 d . . . . .
H4_4 H 0.092171 0.493544 0.550263 0.034 Uiso 1 1 calc R U . . .
C5_4 C 0.17062(8) 0.49528(10) 0.49713(5) 0.0267(2) Uani 1 1 d . . . . .
H5_4 H 0.145485 0.548092 0.480044 0.032 Uiso 1 1 calc R U . . .
C6_4 C 0.17200(12) 0.26052(13) 0.63264(6) 0.0434(4) Uani 1 1 d . . . . .
H6A_4 H 0.211076 0.225243 0.612798 0.052 Uiso 1 1 calc R U . . .
H6B_4 H 0.129844 0.212314 0.640033 0.052 Uiso 1 1 calc R U . . .
C7_4 C 0.20942(15) 0.29645(17) 0.67909(7) 0.0524(5) Uani 1 1 d . . . . .
H7A_4 H 0.255402 0.338239 0.671584 0.063 Uiso 1 1 calc R U . . .
H7B_4 H 0.227088 0.237586 0.698074 0.063 Uiso 1 1 calc R U . . .
C8_4 C 0.15213(17) 0.35802(19) 0.70865(7) 0.0608(6) Uani 1 1 d . . . . .
H8A_4 H 0.179675 0.388766 0.736324 0.073 Uiso 1 1 calc R U . . .
H8B_4 H 0.111394 0.312870 0.721439 0.073 Uiso 1 1 calc R U . . .
C9_4 C 0.11414(14) 0.44105(16) 0.67852(7) 0.0501(4) Uani 1 1 d . . . . .
H9A_4 H 0.072951 0.474094 0.697587 0.060 Uiso 1 1 calc R U . . .
H9B_4 H 0.153477 0.492620 0.670383 0.060 Uiso 1 1 calc R U . . .
C10_4 C 0.07915(11) 0.39881(14) 0.63249(6) 0.0413(4) Uani 1 1 d . . . . .
H10A_4 H 0.036698 0.351329 0.640273 0.050 Uiso 1 1 calc R U . . .
H10B_4 H 0.057330 0.454149 0.612741 0.050 Uiso 1 1 calc R U . . .

loop_
_atom_site_aniso_label
_atom_site_aniso_U_11
_atom_site_aniso_U_22
_atom_site_aniso_U_33
_atom_site_aniso_U_23
_atom_site_aniso_U_13
_atom_site_aniso_U_12
B1 0.0243(6) 0.0211(5) 0.0250(6) 0.0000(4) 0.0054(4) 0.0001(4)
N1_1 0.0241(4) 0.0192(4) 0.0281(5) -0.0002(4) 0.0057(4) -0.0010(3)
N2_1 0.0235(5) 0.0272(5) 0.0555(8) -0.0100(5) 0.0016(5) 0.0008(4)
C1_1 0.0263(5) 0.0193(5) 0.0300(6) -0.0006(4) 0.0061(4) -0.0022(4)
C2_1 0.0266(5) 0.0195(5) 0.0293(6) -0.0015(4) 0.0035(4) -0.0001(4)
C3_1 0.0243(5) 0.0224(5) 0.0318(6) -0.0029(4) 0.0011(4) 0.0002(4)
C4_1 0.0255(6) 0.0212(5) 0.0431(7) -0.0043(5) 0.0045(5) -0.0026(4)
C5_1 0.0274(6) 0.0190(5) 0.0354(6) -0.0015(4) 0.0055(5) -0.0019(4)
C6_1 0.0273(6) 0.0273(6) 0.0533(9) -0.0069(6) -0.0010(6) 0.0058(5)
C7_1 0.0461(9) 0.0419(9) 0.0529(10) -0.0153(8) -0.0031(8) 0.0027(7)
C8_1 0.0523(11) 0.0570(12) 0.0535(11) -0.0075(9) 0.0108(9) 0.0018(9)
C9_1 0.0424(9) 0.0441(10) 0.0800(15) 0.0047(10) 0.0119(9) -0.0055(8)
C10_1 0.0246(6) 0.0352(8) 0.0827(14) -0.0196(8) 0.0060(7) -0.0049(6)
F1_1 0.0972(12) 0.0330(6) 0.1057(13) 0.0064(7) -0.0266(10) -0.0089(7)
F2_1 0.0503(7) 0.0563(7) 0.0823(9) -0.0151(7) -0.0221(6) -0.0075(6)
F3_1 0.0636(9) 0.0990(12) 0.0918(12) -0.0571(10) 0.0003(8) 0.0205(8)
C11_1 0.0416(9) 0.0417(9) 0.0641(12) -0.0135(8) -0.0067(8) 0.0042(7)
S1_1 0.02329(14) 0.03160(16) 0.03828(17) 0.00005(13) 0.00138(12) -0.00068(11)
O1_1 0.0276(5) 0.0514(7) 0.0517(7) -0.0069(6) 0.0054(5) 0.0081(5)
O2_1 0.0425(6) 0.0545(8) 0.0492(7) 0.0161(6) -0.0099(5) -0.0131(6)
N3_1 0.0215(5) 0.0505(8) 0.0345(6) 0.0006(5) 0.0035(4) 0.0015(5)
S2_1 0.02715(16) 0.0491(2) 0.03341(17) 0.00438(15) 0.00258(13) 0.00127(14)
O3_1 0.0427(6) 0.0496(7) 0.0397(6) -0.0055(5) 0.0036(5) 0.0003(5)
O4_1 0.0270(6) 0.1081(14) 0.0460(7) 0.0050(8) -0.0060(5) -0.0018(7)
C12_1 0.0913(18) 0.0550(12) 0.0478(11) 0.0127(9) 0.0086(11) 0.0167(12)
F4_1 0.164(2) 0.0607(10) 0.0769(11) 0.0052(8) 0.0132(12) 0.0485(11)
F5_1 0.1142(14) 0.0680(10) 0.0786(11) 0.0219(8) 0.0207(10) -0.0316(10)
F6_1 0.1453(18) 0.0883(12) 0.0508(8) 0.0256(8) -0.0044(10) 0.0324(12)
N1_2 0.0261(5) 0.0232(5) 0.0234(4) -0.0005(4) 0.0061(4) -0.0012(4)
N2_2 0.0418(7) 0.0407(7) 0.0257(5) -0.0054(5) 0.0010(5) -0.0034(5)
C1_2 0.0312(6) 0.0274(6) 0.0245(5) -0.0007(4) 0.0086(4) -0.0019(5)
C2_2 0.0351(6) 0.0280(6) 0.0247(5) -0.0010(4) 0.0078(5) -0.0006(5)
C3_2 0.0347(6) 0.0257(6) 0.0248(5) -0.0018(4) 0.0026(5) 0.0003(5)
C4_2 0.0284(6) 0.0369(7) 0.0266(6) -0.0030(5) 0.0044(5) -0.0037(5)
C5_2 0.0269(5) 0.0314(6) 0.0252(5) -0.0023(5) 0.0063(4) -0.0032(5)
C6_2 0.0576(10) 0.0486(9) 0.0242(6) -0.0060(6) 0.0056(6) -0.0108(8)
C7_2 0.0645(12) 0.0479(10) 0.0394(9) -0.0138(7) 0.0020(8) -0.0021(9)
C8_2 0.0668(12) 0.0392(9) 0.0461(9) -0.0073(7) -0.0048(9) -0.0084(8)
C9_2 0.0557(11) 0.0559(11) 0.0407(9) 0.0052(8) -0.0024(8) -0.0166(9)
C10_2 0.0386(8) 0.0590(11) 0.0337(7) -0.0092(7) -0.0040(6) -0.0019(7)
F1_2 0.066(3) 0.0503(19) 0.061(2) 0.0242(15) 0.008(2) -0.003(2)
F2_2 0.046(2) 0.069(3) 0.076(3) 0.005(2) 0.0072(17) -0.017(2)
F3_2 0.073(2) 0.067(3) 0.044(2) -0.005(2) 0.0195(16) -0.001(2)
C11_2 0.0455(18) 0.041(2) 0.0407(18) 0.0041(17) 0.0132(16) -0.0043(17)
S1_2 0.0410(12) 0.0364(13) 0.0291(12) -0.0021(10) 0.0034(9) -0.0017(9)
O1_2 0.056(3) 0.064(3) 0.0431(18) -0.0148(17) 0.004(2) -0.006(2)
O2_2 0.0405(18) 0.048(3) 0.046(2) -0.005(2) 0.0090(15) 0.007(2)
N3_2 0.0462(19) 0.0389(18) 0.052(3) 0.0038(18) -0.001(2) -0.0093(15)
S2_2 0.0571(13) 0.0432(8) 0.0336(9) -0.0026(6) 0.0078(8) -0.0181(8)
O3_2 0.080(2) 0.0516(17) 0.106(3) -0.0211(18) 0.051(2) -0.0051(15)
O4_2 0.091(2) 0.072(2) 0.0586(17) 0.0229(15) -0.0382(17) -0.0374(18)
C12_2 0.075(2) 0.0302(13) 0.0313(13) -0.0001(11) 0.0038(14) -0.0105(14)
F4_2 0.086(3) 0.0533(16) 0.078(3) -0.010(2) 0.041(2) 0.0025(19)
F5_2 0.090(4) 0.0349(17) 0.050(2) 0.0033(15) 0.018(3) -0.016(2)
F6_2 0.130(3) 0.0707(17) 0.0493(14) 0.0175(13) -0.0286(16) -0.0238(18)
F1B_2 0.064(3) 0.054(2) 0.066(3) 0.020(2) 0.014(3) -0.001(2)
F2B_2 0.0402(18) 0.061(3) 0.063(3) 0.002(2) 0.0061(16) -0.005(2)
F3B_2 0.063(2) 0.039(2) 0.040(2) 0.0049(16) 0.0268(17) 0.0059(18)
C11B_2 0.048(2) 0.042(2) 0.045(2) 0.003(2) 0.009(2) 0.000(2)
S1B_2 0.0439(16) 0.0313(14) 0.0306(15) -0.0009(11) 0.0089(12) -0.0059(11)
O1B_2 0.051(3) 0.0400(19) 0.0398(19) -0.0117(15) 0.008(2) -0.0045(19)
O2B_2 0.0373(17) 0.033(2) 0.035(2) -0.0048(19) 0.0049(14) 0.0032(18)
N3B_2 0.0342(17) 0.0354(18) 0.0294(19) 0.0038(14) -0.0010(17) -0.0068(15)
S2B_2 0.0367(8) 0.0283(6) 0.0301(9) 0.0030(5) 0.0000(5) 0.0013(6)
O3B_2 0.097(3) 0.0453(16) 0.0297(13) -0.0011(12) -0.0079(16) -0.0168(18)
O4B_2 0.0564(18) 0.0455(17) 0.079(2) 0.0108(17) -0.0093(17) 0.0109(14)
C12B_2 0.067(2) 0.0413(18) 0.057(2) 0.0019(17) 0.0084(19) -0.0110(18)
F4B_2 0.083(3) 0.056(2) 0.0382(17) -0.0171(16) 0.0104(16) -0.011(2)
F5B_2 0.064(3) 0.034(2) 0.055(3) 0.0016(17) 0.0067(19) -0.0167(18)
F6B_2 0.061(2) 0.100(3) 0.117(3) 0.038(2) -0.004(2) -0.0094(19)
O5B_2 0.052(3) 0.035(2) 0.047(2) 0.0015(17) -0.0061(19) 0.0089(18)
F1C_2 0.062(4) 0.052(4) 0.051(4) 0.009(4) 0.014(4) -0.003(4)
F2C_2 0.054(4) 0.052(4) 0.054(4) 0.004(4) 0.015(4) -0.004(4)
F3C_2 0.061(4) 0.050(5) 0.046(4) 0.001(4) 0.017(4) 0.000(5)
C11C_2 0.053(3) 0.048(3) 0.048(3) 0.005(3) 0.011(3) -0.003(3)
S1C_2 0.048(3) 0.041(3) 0.037(3) 0.004(2) 0.008(2) -0.001(3)
O1C_2 0.048(5) 0.044(4) 0.037(4) -0.008(4) 0.004(4) -0.008(4)
O2C_2 0.044(4) 0.043(4) 0.040(4) -0.005(4) 0.006(4) 0.003(4)
N3C_2 0.048(4) 0.040(4) 0.041(4) 0.002(3) 0.004(4) -0.006(4)
S2C_2 0.066(3) 0.054(3) 0.057(3) 0.003(2) 0.004(2) -0.008(2)
O3C_2 0.062(4) 0.046(4) 0.050(4) 0.003(4) 0.009(4) -0.008(4)
O4C_2 0.068(4) 0.053(4) 0.057(4) 0.010(4) -0.011(4) -0.011(4)
C12C_2 0.075(3) 0.045(3) 0.050(3) 0.000(3) 0.003(3) -0.009(3)
F4C_2 0.086(4) 0.047(4) 0.054(4) 0.005(4) -0.001(4) -0.011(4)
F5C_2 0.074(4) 0.046(4) 0.051(4) 0.009(4) -0.009(4) -0.001(4)
F6C_2 0.069(4) 0.037(4) 0.036(4) 0.001(4) -0.002(4) -0.010(4)
N1_3 0.0264(5) 0.0216(4) 0.0245(5) -0.0002(4) 0.0035(4) 0.0018(4)
N2_3 0.0526(8) 0.0219(5) 0.0384(6) -0.0017(5) -0.0010(6) -0.0012(5)
C1_3 0.0322(6) 0.0235(5) 0.0253(5) -0.0009(4) 0.0024(4) 0.0020(4)
C2_3 0.0370(7) 0.0240(6) 0.0289(6) 0.0009(5) 0.0007(5) 0.0026(5)
C3_3 0.0286(6) 0.0228(5) 0.0316(6) -0.0017(4) 0.0047(5) -0.0003(4)
C4_3 0.0271(5) 0.0256(6) 0.0290(6) -0.0037(4) 0.0022(4) 0.0008(4)
C5_3 0.0278(6) 0.0265(6) 0.0266(5) -0.0016(4) 0.0017(4) 0.0016(4)
C6_3 0.0741(13) 0.0251(7) 0.0466(9) 0.0048(6) 0.0043(9) 0.0001(7)
C7_3 0.0573(11) 0.0353(8) 0.0548(10) 0.0111(7) -0.0065(9) -0.0012(7)
C8_3 0.0595(11) 0.0300(8) 0.0677(13) -0.0006(8) -0.0021(10) 0.0089(7)
C9_3 0.0643(12) 0.0354(8) 0.0540(11) -0.0104(7) -0.0071(9) 0.0107(8)
C10_3 0.0544(10) 0.0275(7) 0.0573(10) -0.0104(7) -0.0174(8) 0.0018(7)
F1_3 0.0718(11) 0.0959(15) 0.0591(9) 0.0004(10) 0.0203(8) -0.0358(10)
F2_3 0.0679(11) 0.0605(8) 0.0464(8) -0.0157(6) 0.0000(7) -0.0087(7)
F3_3 0.0966(12) 0.0600(11) 0.0446(8) 0.0156(7) -0.0119(8) -0.0096(9)
C11_3 0.0586(11) 0.0514(11) 0.0400(9) 0.0022(8) 0.0043(8) -0.0178(9)
S1_3 0.0479(2) 0.02570(17) 0.03496(19) 0.00262(13) 0.00084(16) -0.00863(15)
O1_3 0.0436(7) 0.0386(6) 0.0478(7) 0.0032(5) -0.0065(5) -0.0072(5)
O2_3 0.0738(12) 0.0270(6) 0.0554(9) 0.0003(6) 0.0009(9) -0.0101(7)
N3_3 0.0427(7) 0.0306(6) 0.0465(8) 0.0113(6) 0.0032(6) -0.0011(6)
S2_3 0.0362(2) 0.02693(17) 0.0346(2) 0.00029(14) 0.00108(16) -0.00521(14)
O3_3 0.0467(8) 0.0245(6) 0.0990(13) -0.0052(7) 0.0064(8) -0.0033(5)
O4_3 0.0403(7) 0.0580(9) 0.0407(7) -0.0010(6) -0.0045(6) -0.0137(7)
C12_3 0.0618(12) 0.0776(15) 0.0326(8) 0.0080(9) -0.0057(8) -0.0345(11)
F4_3 0.0855(11) 0.1217(15) 0.0448(8) 0.0173(9) -0.0243(8) -0.0574(11)
F5_3 0.0947(14) 0.1137(15) 0.0511(9) 0.0427(10) -0.0188(8) -0.0597(12)
F6_3 0.0884(13) 0.1130(17) 0.0646(12) -0.0390(11) 0.0327(11) -0.0168(12)
F1B_3 0.074(5) 0.062(5) 0.045(5) -0.001(5) -0.002(5) -0.008(5)
F2B_3 0.067(5) 0.069(5) 0.048(5) -0.012(5) 0.004(5) -0.017(5)
F3B_3 0.075(5) 0.067(5) 0.045(5) 0.009(5) 0.011(5) -0.015(5)
C11B_3 0.069(4) 0.060(4) 0.046(4) 0.001(4) 0.003(4) -0.014(4)
S1B_3 0.069(3) 0.048(3) 0.051(3) 0.007(3) 0.007(3) 0.000(3)
O1B_3 0.060(6) 0.027(5) 0.046(6) 0.004(5) 0.008(6) -0.006(5)
O2B_3 0.062(7) 0.052(7) 0.060(7) 0.010(6) 0.005(6) 0.003(6)
N3B_3 0.049(4) 0.037(4) 0.045(4) 0.005(4) 0.000(4) -0.008(4)
S2B_3 0.050(3) 0.043(3) 0.045(3) 0.001(2) -0.002(3) -0.016(2)
O3B_3 0.041(5) 0.035(5) 0.065(6) -0.013(5) 0.005(5) -0.003(5)
O4B_3 0.040(5) 0.038(5) 0.053(5) -0.004(5) -0.003(5) -0.014(5)
C12B_3 0.073(4) 0.094(4) 0.044(4) 0.003(4) -0.006(4) -0.032(4)
F4B_3 0.074(5) 0.099(5) 0.044(5) -0.010(5) -0.010(5) -0.036(5)
F5B_3 0.077(5) 0.098(5) 0.043(5) -0.001(5) -0.004(5) -0.032(5)
F6B_3 0.064(6) 0.086(6) 0.037(6) -0.005(6) 0.003(6) -0.013(6)
N1_4 0.0253(5) 0.0239(5) 0.0239(4) 0.0005(4) 0.0048(4) 0.0004(4)
N2_4 0.0463(7) 0.0344(6) 0.0285(6) 0.0031(5) 0.0137(5) -0.0020(5)
C1_4 0.0295(6) 0.0241(5) 0.0266(5) 0.0003(4) 0.0048(4) 0.0009(4)
C2_4 0.0348(6) 0.0262(6) 0.0267(6) 0.0018(4) 0.0054(5) 0.0005(5)
C3_4 0.0330(6) 0.0274(6) 0.0244(5) -0.0016(4) 0.0065(5) -0.0055(5)
C4_4 0.0277(6) 0.0308(6) 0.0264(6) -0.0019(5) 0.0067(4) -0.0013(5)
C5_4 0.0261(5) 0.0283(6) 0.0258(5) -0.0004(4) 0.0048(4) 0.0014(4)
C6_4 0.0646(11) 0.0307(7) 0.0349(7) 0.0071(6) 0.0184(7) -0.0012(7)
C7_4 0.0703(13) 0.0479(10) 0.0389(9) 0.0076(7) 0.0035(9) 0.0071(9)
C8_4 0.0915(17) 0.0584(12) 0.0325(8) -0.0019(8) 0.0055(9) 0.0138(12)
C9_4 0.0699(13) 0.0444(9) 0.0362(8) -0.0046(7) 0.0117(8) 0.0047(9)
C10_4 0.0454(8) 0.0457(9) 0.0331(7) 0.0018(6) 0.0178(6) -0.0013(7)

loop_
_atom_type_symbol
_atom_type_description
_atom_type_scat_dispersion_real
_atom_type_scat_dispersion_imag
_atom_type_scat_source
C C 0.0033 0.0016 'International Tables Vol C Tables 4.2.6.8 and 6.1.1.4'
H H 0.0000 0.0000 'International Tables Vol C Tables 4.2.6.8 and 6.1.1.4'
B B 0.0013 0.0007 'International Tables Vol C Tables 4.2.6.8 and 6.1.1.4'
N N 0.0061 0.0033 'International Tables Vol C Tables 4.2.6.8 and 6.1.1.4'
S S 0.1246 0.1234 'International Tables Vol C Tables 4.2.6.8 and 6.1.1.4'
O O 0.0106 0.0060 'International Tables Vol C Tables 4.2.6.8 and 6.1.1.4'
F F 0.0171 0.0103 'International Tables Vol C Tables 4.2.6.8 and 6.1.1.4'

loop_
_geom_angle_atom_site_label_1
_geom_angle_atom_site_label_2
_geom_angle_atom_site_label_3
_geom_angle
_geom_angle_site_symmetry_1
_geom_angle_site_symmetry_3
_geom_angle_publ_flag
N1_3 B1 N1_1 110.04(10) . . ?
N1_3 B1 N1_2 110.96(11) . . ?
N1_1 B1 N1_2 106.92(10) . . ?
N1_3 B1 N1_4 106.86(10) . . ?
N1_1 B1 N1_4 111.38(10) . . ?
N1_2 B1 N1_4 110.73(10) . . ?
C5_1 N1_1 C1_1 116.22(11) . . ?
C5_1 N1_1 B1 123.38(10) . . ?
C1_1 N1_1 B1 120.21(10) . . ?
C3_1 N2_1 C6_1 123.65(12) . . ?
C3_1 N2_1 C10_1 123.00(13) . . ?
C6_1 N2_1 C10_1 111.42(12) . . ?
C2_1 C1_1 N1_1 123.95(12) . . ?
C2_1 C1_1 H1_1 118.0 . . ?
N1_1 C1_1 H1_1 118.0 . . ?
C1_1 C2_1 C3_1 120.40(12) . . ?
C1_1 C2_1 H2_1 119.8 . . ?
C3_1 C2_1 H2_1 119.8 . . ?
N2_1 C3_1 C4_1 122.57(12) . . ?
N2_1 C3_1 C2_1 122.51(12) . . ?
C4_1 C3_1 C2_1 114.92(11) . . ?
C5_1 C4_1 C3_1 121.16(12) . . ?
C5_1 C4_1 H4_1 119.4 . . ?
C3_1 C4_1 H4_1 119.4 . . ?
C4_1 C5_1 N1_1 123.28(12) . . ?
C4_1 C5_1 H5_1 118.4 . . ?
N1_1 C5_1 H5_1 118.4 . . ?
N2_1 C6_1 C7_1 110.39(15) . . ?
N2_1 C6_1 H6A_1 109.6 . . ?
C7_1 C6_1 H6A_1 109.6 . . ?
N2_1 C6_1 H6B_1 109.6 . . ?
C7_1 C6_1 H6B_1 109.6 . . ?
H6A_1 C6_1 H6B_1 108.1 . . ?
C6_1 C7_1 C8_1 111.32(16) . . ?
C6_1 C7_1 H7A_1 109.4 . . ?
C8_1 C7_1 H7A_1 109.4 . . ?
C6_1 C7_1 H7B_1 109.4 . . ?
C8_1 C7_1 H7B_1 109.4 . . ?
H7A_1 C7_1 H7B_1 108.0 . . ?
C9_1 C8_1 C7_1 111.01(17) . . ?
C9_1 C8_1 H8A_1 109.4 . . ?
C7_1 C8_1 H8A_1 109.4 . . ?
C9_1 C8_1 H8B_1 109.4 . . ?
C7_1 C8_1 H8B_1 109.4 . . ?
H8A_1 C8_1 H8B_1 108.0 . . ?
C10_1 C9_1 C8_1 110.63(18) . . ?
C10_1 C9_1 H9A_1 109.5 . . ?
C8_1 C9_1 H9A_1 109.5 . . ?
C10_1 C9_1 H9B_1 109.5 . . ?
C8_1 C9_1 H9B_1 109.5 . . ?
H9A_1 C9_1 H9B_1 108.1 . . ?
N2_1 C10_1 C9_1 108.97(15) . . ?
N2_1 C10_1 H10A_1 109.9 . . ?
C9_1 C10_1 H10A_1 109.9 . . ?
N2_1 C10_1 H10B_1 109.9 . . ?
C9_1 C10_1 H10B_1 109.9 . . ?
H10A_1 C10_1 H10B_1 108.3 . . ?
F3_1 C11_1 F2_1 108.88(19) . . ?
F3_1 C11_1 F1_1 108.45(19) . . ?
F2_1 C11_1 F1_1 108.10(18) . . ?
F3_1 C11_1 S1_1 111.96(15) . . ?
F2_1 C11_1 S1_1 109.65(13) . . ?
F1_1 C11_1 S1_1 109.71(15) . . ?
O1_1 S1_1 O2_1 118.18(9) . . ?
O1_1 S1_1 N3_1 116.61(8) . . ?
O2_1 S1_1 N3_1 109.94(8) . . ?
O1_1 S1_1 C11_1 105.01(9) . . ?
O2_1 S1_1 C11_1 103.76(10) . . ?
N3_1 S1_1 C11_1 100.71(8) . . ?
S2_1 N3_1 S1_1 127.68(8) . . ?
O4_1 S2_1 O3_1 117.81(10) . . ?
O4_1 S2_1 N3_1 107.86(8) . . ?
O3_1 S2_1 N3_1 116.04(8) . . ?
O4_1 S2_1 C12_1 104.40(13) . . ?
O3_1 S2_1 C12_1 104.15(10) . . ?
N3_1 S2_1 C12_1 105.05(10) . . ?
F4_1 C12_1 F5_1 109.1(3) . . ?
F4_1 C12_1 F6_1 108.4(2) . . ?
F5_1 C12_1 F6_1 108.2(2) . . ?
F4_1 C12_1 S2_1 111.06(18) . . ?
F5_1 C12_1 S2_1 110.53(17) . . ?
F6_1 C12_1 S2_1 109.4(2) . . ?
C5_2 N1_2 C1_2 115.92(11) . . ?
C5_2 N1_2 B1 123.22(10) . . ?
C1_2 N1_2 B1 120.80(11) . . ?
C3_2 N2_2 C10_2 123.30(13) . . ?
C3_2 N2_2 C6_2 124.39(14) . . ?
C10_2 N2_2 C6_2 112.29(13) . . ?
C2_2 C1_2 N1_2 123.69(12) . . ?
C2_2 C1_2 H1_2 118.2 . . ?
N1_2 C1_2 H1_2 118.2 . . ?
C1_2 C2_2 C3_2 121.00(12) . . ?
C1_2 C2_2 H2_2 119.5 . . ?
C3_2 C2_2 H2_2 119.5 . . ?
N2_2 C3_2 C2_2 122.62(13) . . ?
N2_2 C3_2 C4_2 122.73(13) . . ?
C2_2 C3_2 C4_2 114.66(12) . . ?
C5_2 C4_2 C3_2 120.93(13) . . ?
C5_2 C4_2 H4_2 119.5 . . ?
C3_2 C4_2 H4_2 119.5 . . ?
C4_2 C5_2 N1_2 123.76(12) . . ?
C4_2 C5_2 H5_2 118.1 . . ?
N1_2 C5_2 H5_2 118.1 . . ?
N2_2 C6_2 C7_2 109.66(15) . . ?
N2_2 C6_2 H6A_2 109.7 . . ?
C7_2 C6_2 H6A_2 109.7 . . ?
N2_2 C6_2 H6B_2 109.7 . . ?
C7_2 C6_2 H6B_2 109.7 . . ?
H6A_2 C6_2 H6B_2 108.2 . . ?
C8_2 C7_2 C6_2 111.74(18) . . ?
C8_2 C7_2 H7A_2 109.3 . . ?
C6_2 C7_2 H7A_2 109.3 . . ?
C8_2 C7_2 H7B_2 109.3 . . ?
C6_2 C7_2 H7B_2 109.3 . . ?
H7A_2 C7_2 H7B_2 107.9 . . ?
C7_2 C8_2 C9_2 110.30(16) . . ?
C7_2 C8_2 H8A_2 109.6 . . ?
C9_2 C8_2 H8A_2 109.6 . . ?
C7_2 C8_2 H8B_2 109.6 . . ?
C9_2 C8_2 H8B_2 109.6 . . ?
H8A_2 C8_2 H8B_2 108.1 . . ?
C10_2 C9_2 C8_2 111.27(16) . . ?
C10_2 C9_2 H9A_2 109.4 . . ?
C8_2 C9_2 H9A_2 109.4 . . ?
C10_2 C9_2 H9B_2 109.4 . . ?
C8_2 C9_2 H9B_2 109.4 . . ?
H9A_2 C9_2 H9B_2 108.0 . . ?
N2_2 C10_2 C9_2 111.32(16) . . ?
N2_2 C10_2 H10A_2 109.4 . . ?
C9_2 C10_2 H10A_2 109.4 . . ?
N2_2 C10_2 H10B_2 109.4 . . ?
C9_2 C10_2 H10B_2 109.4 . . ?
H10A_2 C10_2 H10B_2 108.0 . . ?
F3_2 C11_2 F2_2 119.3(8) . . ?
F3_2 C11_2 F1_2 100.6(8) . . ?
F2_2 C11_2 F1_2 109.6(7) . . ?
F3_2 C11_2 S1_2 111.9(6) . . ?
F2_2 C11_2 S1_2 107.4(7) . . ?
F1_2 C11_2 S1_2 107.4(7) . . ?
O2_2 S1_2 O1_2 119.5(6) . . ?
O2_2 S1_2 N3_2 119.5(6) . . ?
O1_2 S1_2 N3_2 108.8(5) . . ?
O2_2 S1_2 C11_2 103.0(6) . . ?
O1_2 S1_2 C11_2 102.7(6) . . ?
N3_2 S1_2 C11_2 99.4(5) . . ?
S2_2 N3_2 S1_2 124.3(6) . . ?
O3_2 S2_2 O4_2 119.2(4) . . ?
O3_2 S2_2 N3_2 108.8(4) . . ?
O4_2 S2_2 N3_2 117.3(4) . . ?
O3_2 S2_2 C12_2 104.4(3) . . ?
O4_2 S2_2 C12_2 102.3(3) . . ?
N3_2 S2_2 C12_2 102.3(3) . . ?
F6_2 C12_2 F5_2 105.8(4) . . ?
F6_2 C12_2 F4_2 111.7(4) . . ?
F5_2 C12_2 F4_2 108.8(5) . . ?
F6_2 C12_2 S2_2 114.1(4) . . ?
F5_2 C12_2 S2_2 108.1(4) . . ?
F4_2 C12_2 S2_2 108.2(3) . . ?
F1B_2 C11B_2 F3B_2 112.6(10) . . ?
F1B_2 C11B_2 F2B_2 105.3(9) . . ?
F3B_2 C11B_2 F2B_2 98.3(9) . . ?
F1B_2 C11B_2 S1B_2 112.4(9) . . ?
F3B_2 C11B_2 S1B_2 109.7(8) . . ?
F2B_2 C11B_2 S1B_2 117.8(9) . . ?
O1B_2 S1B_2 O2B_2 118.3(7) . . ?
O1B_2 S1B_2 N3B_2 107.7(6) . . ?
O2B_2 S1B_2 N3B_2 114.1(7) . . ?
O1B_2 S1B_2 C11B_2 107.2(6) . . ?
O2B_2 S1B_2 C11B_2 106.0(7) . . ?
N3B_2 S1B_2 C11B_2 102.0(6) . . ?
S2B_2 N3B_2 S1B_2 124.4(6) . . ?
O3B_2 S2B_2 O4B_2 118.5(4) . . ?
O3B_2 S2B_2 N3B_2 118.1(3) . . ?
O4B_2 S2B_2 N3B_2 107.7(4) . . ?
O3B_2 S2B_2 C12B_2 104.6(3) . . ?
O4B_2 S2B_2 C12B_2 103.7(3) . . ?
N3B_2 S2B_2 C12B_2 101.7(4) . . ?
F5B_2 C12B_2 F6B_2 104.2(5) . . ?
F5B_2 C12B_2 F4B_2 107.9(7) . . ?
F6B_2 C12B_2 F4B_2 112.6(5) . . ?
F5B_2 C12B_2 S2B_2 112.7(6) . . ?
F6B_2 C12B_2 S2B_2 108.9(4) . . ?
F4B_2 C12B_2 S2B_2 110.5(5) . . ?
H5A_2 O5B_2 H5B_2 104(3) . . ?
F2C_2 C11C_2 F3C_2 107(2) . . ?
F2C_2 C11C_2 F1C_2 104.2(19) . . ?
F3C_2 C11C_2 F1C_2 106.5(18) . . ?
F2C_2 C11C_2 S1C_2 117.8(17) . . ?
F3C_2 C11C_2 S1C_2 111.9(15) . . ?
F1C_2 C11C_2 S1C_2 108.4(15) . . ?
O1C_2 S1C_2 O2C_2 117.8(16) . . ?
O1C_2 S1C_2 N3C_2 109.3(15) . . ?
O2C_2 S1C_2 N3C_2 113.6(14) . . ?
O1C_2 S1C_2 C11C_2 106.7(14) . . ?
O2C_2 S1C_2 C11C_2 100.7(12) . . ?
N3C_2 S1C_2 C11C_2 107.8(13) . . ?
S1C_2 N3C_2 S2C_2 136.2(15) . . ?
O3C_2 S2C_2 O4C_2 123.0(17) . . ?
O3C_2 S2C_2 N3C_2 125.6(15) . . ?
O4C_2 S2C_2 N3C_2 101.4(15) . . ?
O3C_2 S2C_2 C12C_2 100.4(13) . . ?
O4C_2 S2C_2 C12C_2 103.4(13) . . ?
N3C_2 S2C_2 C12C_2 97.8(10) . . ?
F5C_2 C12C_2 F4C_2 117.2(17) . . ?
F5C_2 C12C_2 F6C_2 93.9(17) . . ?
F4C_2 C12C_2 F6C_2 112.5(19) . . ?
F5C_2 C12C_2 S2C_2 121.3(15) . . ?
F4C_2 C12C_2 S2C_2 114.5(15) . . ?
F6C_2 C12C_2 S2C_2 90.7(12) . . ?
C1_3 N1_3 C5_3 116.53(11) . . ?
C1_3 N1_3 B1 122.82(11) . . ?
C5_3 N1_3 B1 120.54(11) . . ?
C3_3 N2_3 C10_3 123.92(14) . . ?
C3_3 N2_3 C6_3 122.76(14) . . ?
C10_3 N2_3 C6_3 112.61(14) . . ?
N1_3 C1_3 C2_3 123.29(13) . . ?
N1_3 C1_3 H1_3 118.4 . . ?
C2_3 C1_3 H1_3 118.4 . . ?
C1_3 C2_3 C3_3 120.85(13) . . ?
C1_3 C2_3 H2_3 119.6 . . ?
C3_3 C2_3 H2_3 119.6 . . ?
N2_3 C3_3 C4_3 122.47(13) . . ?
N2_3 C3_3 C2_3 122.37(13) . . ?
C4_3 C3_3 C2_3 115.15(12) . . ?
C5_3 C4_3 C3_3 120.52(13) . . ?
C5_3 C4_3 H4_3 119.7 . . ?
C3_3 C4_3 H4_3 119.7 . . ?
C4_3 C5_3 N1_3 123.64(13) . . ?
C4_3 C5_3 H5_3 118.2 . . ?
N1_3 C5_3 H5_3 118.2 . . ?
N2_3 C6_3 C7_3 111.12(17) . . ?
N2_3 C6_3 H6A_3 111.1(16) . . ?
C7_3 C6_3 H6A_3 107.9(15) . . ?
N2_3 C6_3 H6B_3 104.0(15) . . ?
C7_3 C6_3 H6B_3 109.1(15) . . ?
H6A_3 C6_3 H6B_3 114(2) . . ?
C8_3 C7_3 C6_3 110.40(17) . . ?
C8_3 C7_3 H7A_3 109.6 . . ?
C6_3 C7_3 H7A_3 109.6 . . ?
C8_3 C7_3 H7B_3 109.6 . . ?
C6_3 C7_3 H7B_3 109.6 . . ?
H7A_3 C7_3 H7B_3 108.1 . . ?
C7_3 C8_3 C9_3 109.64(16) . . ?
C7_3 C8_3 H8A_3 109.7 . . ?
C9_3 C8_3 H8A_3 109.7 . . ?
C7_3 C8_3 H8B_3 109.7 . . ?
C9_3 C8_3 H8B_3 109.7 . . ?
H8A_3 C8_3 H8B_3 108.2 . . ?
C10_3 C9_3 C8_3 111.31(19) . . ?
C10_3 C9_3 H9A_3 109.4 . . ?
C8_3 C9_3 H9A_3 109.4 . . ?
C10_3 C9_3 H9B_3 109.4 . . ?
C8_3 C9_3 H9B_3 109.4 . . ?
H9A_3 C9_3 H9B_3 108.0 . . ?
N2_3 C10_3 C9_3 110.23(15) . . ?
N2_3 C10_3 H10A_3 109.6 . . ?
C9_3 C10_3 H10A_3 109.6 . . ?
N2_3 C10_3 H10B_3 109.6 . . ?
C9_3 C10_3 H10B_3 109.6 . . ?
H10A_3 C10_3 H10B_3 108.1 . . ?
F1_3 C11_3 F3_3 108.2(2) . . ?
F1_3 C11_3 F2_3 108.4(2) . . ?
F3_3 C11_3 F2_3 108.1(2) . . ?
F1_3 C11_3 S1_3 110.21(17) . . ?
F3_3 C11_3 S1_3 111.31(18) . . ?
F2_3 C11_3 S1_3 110.63(16) . . ?
O2_3 S1_3 O1_3 118.25(10) . . ?
O2_3 S1_3 N3_3 109.76(10) . . ?
O1_3 S1_3 N3_3 116.26(8) . . ?
O2_3 S1_3 C11_3 104.32(11) . . ?
O1_3 S1_3 C11_3 104.05(11) . . ?
N3_3 S1_3 C11_3 101.83(10) . . ?
S2_3 N3_3 S1_3 125.27(10) . . ?
O3_3 S2_3 O4_3 117.61(10) . . ?
O3_3 S2_3 N3_3 116.27(9) . . ?
O4_3 S2_3 N3_3 109.76(10) . . ?
O3_3 S2_3 C12_3 105.51(13) . . ?
O4_3 S2_3 C12_3 102.77(10) . . ?
N3_3 S2_3 C12_3 102.71(10) . . ?
F6_3 C12_3 F5_3 108.1(2) . . ?
F6_3 C12_3 F4_3 110.6(2) . . ?
F5_3 C12_3 F4_3 107.6(2) . . ?
F6_3 C12_3 S2_3 111.95(18) . . ?
F5_3 C12_3 S2_3 108.55(18) . . ?
F4_3 C12_3 S2_3 109.93(17) . . ?
F2B_3 C11B_3 F3B_3 112(2) . . ?
F2B_3 C11B_3 F1B_3 106(2) . . ?
F3B_3 C11B_3 F1B_3 101.8(19) . . ?
F2B_3 C11B_3 S1B_3 115.9(18) . . ?
F3B_3 C11B_3 S1B_3 117.4(17) . . ?
F1B_3 C11B_3 S1B_3 101.6(16) . . ?
O1B_3 S1B_3 O2B_3 113.2(15) . . ?
O1B_3 S1B_3 N3B_3 112.6(14) . . ?
O2B_3 S1B_3 N3B_3 116.3(12) . . ?
O1B_3 S1B_3 C11B_3 102.6(13) . . ?
O2B_3 S1B_3 C11B_3 98.6(12) . . ?
N3B_3 S1B_3 C11B_3 111.7(12) . . ?
S1B_3 N3B_3 S2B_3 127.4(12) . . ?
O3B_3 S2B_3 O4B_3 118.8(13) . . ?
O3B_3 S2B_3 N3B_3 108.6(12) . . ?
O4B_3 S2B_3 N3B_3 114.5(12) . . ?
O3B_3 S2B_3 C12B_3 108.0(12) . . ?
O4B_3 S2B_3 C12B_3 104.1(12) . . ?
N3B_3 S2B_3 C12B_3 101.1(11) . . ?
F5B_3 C12B_3 F6B_3 110(2) . . ?
F5B_3 C12B_3 F4B_3 104.7(18) . . ?
F6B_3 C12B_3 F4B_3 117(2) . . ?
F5B_3 C12B_3 S2B_3 108.8(16) . . ?
F6B_3 C12B_3 S2B_3 104.3(15) . . ?
F4B_3 C12B_3 S2B_3 112.3(16) . . ?
C1_4 N1_4 C5_4 116.47(11) . . ?
C1_4 N1_4 B1 125.32(11) . . ?
C5_4 N1_4 B1 118.14(11) . . ?
C3_4 N2_4 C10_4 123.90(14) . . ?
C3_4 N2_4 C6_4 123.16(14) . . ?
C10_4 N2_4 C6_4 112.04(13) . . ?
N1_4 C1_4 C2_4 123.53(12) . . ?
N1_4 C1_4 H1_4 118.2 . . ?
C2_4 C1_4 H1_4 118.2 . . ?
C1_4 C2_4 C3_4 120.59(13) . . ?
C1_4 C2_4 H2_4 119.7 . . ?
C3_4 C2_4 H2_4 119.7 . . ?
N2_4 C3_4 C4_4 121.83(13) . . ?
N2_4 C3_4 C2_4 122.96(14) . . ?
C4_4 C3_4 C2_4 115.22(12) . . ?
C5_4 C4_4 C3_4 120.71(12) . . ?
C5_4 C4_4 H4_4 119.6 . . ?
C3_4 C4_4 H4_4 119.6 . . ?
C4_4 C5_4 N1_4 123.44(13) . . ?
C4_4 C5_4 H5_4 118.3 . . ?
N1_4 C5_4 H5_4 118.3 . . ?
N2_4 C6_4 C7_4 110.24(15) . . ?
N2_4 C6_4 H6A_4 109.6 . . ?
C7_4 C6_4 H6A_4 109.6 . . ?
N2_4 C6_4 H6B_4 109.6 . . ?
C7_4 C6_4 H6B_4 109.6 . . ?
H6A_4 C6_4 H6B_4 108.1 . . ?
C6_4 C7_4 C8_4 110.7(2) . . ?
C6_4 C7_4 H7A_4 109.5 . . ?
C8_4 C7_4 H7A_4 109.5 . . ?
C6_4 C7_4 H7B_4 109.5 . . ?
C8_4 C7_4 H7B_4 109.5 . . ?
H7A_4 C7_4 H7B_4 108.1 . . ?
C7_4 C8_4 C9_4 111.55(17) . . ?
C7_4 C8_4 H8A_4 109.3 . . ?
C9_4 C8_4 H8A_4 109.3 . . ?
C7_4 C8_4 H8B_4 109.3 . . ?
C9_4 C8_4 H8B_4 109.3 . . ?
H8A_4 C8_4 H8B_4 108.0 . . ?
C10_4 C9_4 C8_4 111.25(17) . . ?
C10_4 C9_4 H9A_4 109.4 . . ?
C8_4 C9_4 H9A_4 109.4 . . ?
C10_4 C9_4 H9B_4 109.4 . . ?
C8_4 C9_4 H9B_4 109.4 . . ?
H9A_4 C9_4 H9B_4 108.0 . . ?
N2_4 C10_4 C9_4 108.66(16) . . ?
N2_4 C10_4 H10A_4 110.0 . . ?
C9_4 C10_4 H10A_4 110.0 . . ?
N2_4 C10_4 H10B_4 110.0 . . ?
C9_4 C10_4 H10B_4 110.0 . . ?
H10A_4 C10_4 H10B_4 108.3 . . ?

loop_
_geom_bond_atom_site_label_1
_geom_bond_atom_site_label_2
_geom_bond_distance
_geom_bond_site_symmetry_2
_geom_bond_publ_flag
B1 N1_3 1.5562(17) . ?
B1 N1_1 1.5603(17) . ?
B1 N1_2 1.5615(18) . ?
B1 N1_4 1.5641(17) . ?
N1_1 C5_1 1.3651(16) . ?
N1_1 C1_1 1.3709(16) . ?
N2_1 C3_1 1.3327(17) . ?
N2_1 C6_1 1.4691(19) . ?
N2_1 C10_1 1.479(2) . ?
C1_1 C2_1 1.3540(18) . ?
C1_1 H1_1 0.9500 . ?
C2_1 C3_1 1.4305(18) . ?
C2_1 H2_1 0.9500 . ?
C3_1 C4_1 1.4229(18) . ?
C4_1 C5_1 1.3589(18) . ?
C4_1 H4_1 0.9500 . ?
C5_1 H5_1 0.9500 . ?
C6_1 C7_1 1.511(3) . ?
C6_1 H6A_1 0.9900 . ?
C6_1 H6B_1 0.9900 . ?
C7_1 C8_1 1.520(3) . ?
C7_1 H7A_1 0.9900 . ?
C7_1 H7B_1 0.9900 . ?
C8_1 C9_1 1.519(3) . ?
C8_1 H8A_1 0.9900 . ?
C8_1 H8B_1 0.9900 . ?
C9_1 C10_1 1.518(3) . ?
C9_1 H9A_1 0.9900 . ?
C9_1 H9B_1 0.9900 . ?
C10_1 H10A_1 0.9900 . ?
C10_1 H10B_1 0.9900 . ?
F1_1 C11_1 1.329(3) . ?
F2_1 C11_1 1.326(2) . ?
F3_1 C11_1 1.316(3) . ?
C11_1 S1_1 1.8253(19) . ?
S1_1 O1_1 1.4268(12) . ?
S1_1 O2_1 1.4293(14) . ?
S1_1 N3_1 1.5734(13) . ?
N3_1 S2_1 1.5679(14) . ?
S2_1 O4_1 1.4270(14) . ?
S2_1 O3_1 1.4273(14) . ?
S2_1 C12_1 1.827(2) . ?
C12_1 F4_1 1.322(3) . ?
C12_1 F5_1 1.330(3) . ?
C12_1 F6_1 1.331(3) . ?
N1_2 C5_2 1.3653(17) . ?
N1_2 C1_2 1.3732(16) . ?
N2_2 C3_2 1.3339(19) . ?
N2_2 C10_2 1.467(2) . ?
N2_2 C6_2 1.471(2) . ?
C1_2 C2_2 1.356(2) . ?
C1_2 H1_2 0.9500 . ?
C2_2 C3_2 1.426(2) . ?
C2_2 H2_2 0.9500 . ?
C3_2 C4_2 1.4272(19) . ?
C4_2 C5_2 1.3598(19) . ?
C4_2 H4_2 0.9500 . ?
C5_2 H5_2 0.9500 . ?
C6_2 C7_2 1.526(3) . ?
C6_2 H6A_2 0.9900 . ?
C6_2 H6B_2 0.9900 . ?
C7_2 C8_2 1.516(3) . ?
C7_2 H7A_2 0.9900 . ?
C7_2 H7B_2 0.9900 . ?
C8_2 C9_2 1.520(3) . ?
C8_2 H8A_2 0.9900 . ?
C8_2 H8B_2 0.9900 . ?
C9_2 C10_2 1.513(3) . ?
C9_2 H9A_2 0.9900 . ?
C9_2 H9B_2 0.9900 . ?
C10_2 H10A_2 0.9900 . ?
C10_2 H10B_2 0.9900 . ?
F1_2 C11_2 1.335(8) . ?
F2_2 C11_2 1.309(9) . ?
F3_2 C11_2 1.308(8) . ?
C11_2 S1_2 1.837(7) . ?
S1_2 O2_2 1.412(8) . ?
S1_2 O1_2 1.425(8) . ?
S1_2 N3_2 1.573(8) . ?
N3_2 S2_2 1.568(6) . ?
S2_2 O3_2 1.426(5) . ?
S2_2 O4_2 1.437(4) . ?
S2_2 C12_2 1.810(5) . ?
C12_2 F6_2 1.300(5) . ?
C12_2 F5_2 1.332(7) . ?
C12_2 F4_2 1.336(6) . ?
F1B_2 C11B_2 1.324(10) . ?
F2B_2 C11B_2 1.343(10) . ?
F3B_2 C11B_2 1.340(10) . ?
C11B_2 S1B_2 1.822(9) . ?
S1B_2 O1B_2 1.427(8) . ?
S1B_2 O2B_2 1.441(9) . ?
S1B_2 N3B_2 1.589(8) . ?
N3B_2 S2B_2 1.583(7) . ?
S2B_2 O3B_2 1.394(4) . ?
S2B_2 O4B_2 1.427(4) . ?
S2B_2 C12B_2 1.834(6) . ?
C12B_2 F5B_2 1.306(8) . ?
C12B_2 F6B_2 1.340(7) . ?
C12B_2 F4B_2 1.354(7) . ?
O5B_2 H5A_2 0.896(16) . ?
O5B_2 H5B_2 0.84(2) . ?
F1C_2 C11C_2 1.340(15) . ?
F2C_2 C11C_2 1.321(14) . ?
F3C_2 C11C_2 1.328(15) . ?
C11C_2 S1C_2 1.816(13) . ?
S1C_2 O1C_2 1.416(13) . ?
S1C_2 O2C_2 1.442(14) . ?
S1C_2 N3C_2 1.567(13) . ?
N3C_2 S2C_2 1.598(13) . ?
S2C_2 O3C_2 1.369(13) . ?
S2C_2 O4C_2 1.493(14) . ?
S2C_2 C12C_2 1.794(13) . ?
C12C_2 F5C_2 1.279(14) . ?
C12C_2 F4C_2 1.294(14) . ?
C12C_2 F6C_2 1.308(15) . ?
N1_3 C1_3 1.3611(17) . ?
N1_3 C5_3 1.3701(17) . ?
N2_3 C3_3 1.3352(18) . ?
N2_3 C10_3 1.469(2) . ?
N2_3 C6_3 1.473(2) . ?
C1_3 C2_3 1.3635(19) . ?
C1_3 H1_3 0.9500 . ?
C2_3 C3_3 1.425(2) . ?
C2_3 H2_3 0.9500 . ?
C3_3 C4_3 1.425(2) . ?
C4_3 C5_3 1.3589(19) . ?
C4_3 H4_3 0.9500 . ?
C5_3 H5_3 0.9500 . ?
C6_3 C7_3 1.528(3) . ?
C6_3 H6A_3 0.987(16) . ?
C6_3 H6B_3 0.995(16) . ?
C7_3 C8_3 1.510(3) . ?
C7_3 H7A_3 0.9900 . ?
C7_3 H7B_3 0.9900 . ?
C8_3 C9_3 1.522(3) . ?
C8_3 H8A_3 0.9900 . ?
C8_3 H8B_3 0.9900 . ?
C9_3 C10_3 1.522(3) . ?
C9_3 H9A_3 0.9900 . ?
C9_3 H9B_3 0.9900 . ?
C10_3 H10A_3 0.9900 . ?
C10_3 H10B_3 0.9900 . ?
F1_3 C11_3 1.327(3) . ?
F2_3 C11_3 1.335(3) . ?
F3_3 C11_3 1.328(3) . ?
C11_3 S1_3 1.835(2) . ?
S1_3 O2_3 1.4248(16) . ?
S1_3 O1_3 1.4260(15) . ?
S1_3 N3_3 1.5802(16) . ?
N3_3 S2_3 1.5683(15) . ?
S2_3 O3_3 1.4231(15) . ?
S2_3 O4_3 1.4290(15) . ?
S2_3 C12_3 1.826(2) . ?
C12_3 F6_3 1.315(4) . ?
C12_3 F5_3 1.334(3) . ?
C12_3 F4_3 1.338(3) . ?
F1B_3 C11B_3 1.355(15) . ?
F2B_3 C11B_3 1.317(15) . ?
F3B_3 C11B_3 1.324(15) . ?
C11B_3 S1B_3 1.824(13) . ?
S1B_3 O1B_3 1.436(13) . ?
S1B_3 O2B_3 1.437(13) . ?
S1B_3 N3B_3 1.533(12) . ?
N3B_3 S2B_3 1.572(12) . ?
S2B_3 O3B_3 1.383(13) . ?
S2B_3 O4B_3 1.464(13) . ?
S2B_3 C12B_3 1.805(13) . ?
C12B_3 F5B_3 1.306(15) . ?
C12B_3 F6B_3 1.313(15) . ?
C12B_3 F4B_3 1.323(14) . ?
N1_4 C1_4 1.3623(17) . ?
N1_4 C5_4 1.3720(16) . ?
N2_4 C3_4 1.3406(17) . ?
N2_4 C10_4 1.467(2) . ?
N2_4 C6_4 1.469(2) . ?
C1_4 C2_4 1.3633(18) . ?
C1_4 H1_4 0.9500 . ?
C2_4 C3_4 1.427(2) . ?
C2_4 H2_4 0.9500 . ?
C3_4 C4_4 1.423(2) . ?
C4_4 C5_4 1.3591(18) . ?
C4_4 H4_4 0.9500 . ?
C5_4 H5_4 0.9500 . ?
C6_4 C7_4 1.517(3) . ?
C6_4 H6A_4 0.9900 . ?
C6_4 H6B_4 0.9900 . ?
C7_4 C8_4 1.525(3) . ?
C7_4 H7A_4 0.9900 . ?
C7_4 H7B_4 0.9900 . ?
C8_4 C9_4 1.529(3) . ?
C8_4 H8A_4 0.9900 . ?
C8_4 H8B_4 0.9900 . ?
C9_4 C10_4 1.519(3) . ?
C9_4 H9A_4 0.9900 . ?
C9_4 H9B_4 0.9900 . ?
C10_4 H10A_4 0.9900 . ?
C10_4 H10B_4 0.9900 . ?

loop_
_geom_torsion_atom_site_label_1
_geom_torsion_atom_site_label_2
_geom_torsion_atom_site_label_3
_geom_torsion_atom_site_label_4
_geom_torsion
_geom_torsion_site_symmetry_1
_geom_torsion_site_symmetry_2
_geom_torsion_site_symmetry_3
_geom_torsion_site_symmetry_4
_geom_torsion_publ_flag
N1_3 B1 N1_1 C5_1 5.94(17) . . . . ?
N1_2 B1 N1_1 C5_1 126.53(13) . . . . ?
N1_4 B1 N1_1 C5_1 -112.37(13) . . . . ?
N1_3 B1 N1_1 C1_1 -168.76(11) . . . . ?
N1_2 B1 N1_1 C1_1 -48.17(15) . . . . ?
N1_4 B1 N1_1 C1_1 72.92(15) . . . . ?
C5_1 N1_1 C1_1 C2_1 2.7(2) . . . . ?
B1 N1_1 C1_1 C2_1 177.73(13) . . . . ?
N1_1 C1_1 C2_1 C3_1 -1.2(2) . . . . ?
C6_1 N2_1 C3_1 C4_1 -178.24(15) . . . . ?
C10_1 N2_1 C3_1 C4_1 -15.4(2) . . . . ?
C6_1 N2_1 C3_1 C2_1 2.0(2) . . . . ?
C10_1 N2_1 C3_1 C2_1 164.83(16) . . . . ?
C1_1 C2_1 C3_1 N2_1 178.57(14) . . . . ?
C1_1 C2_1 C3_1 C4_1 -1.2(2) . . . . ?
N2_1 C3_1 C4_1 C5_1 -177.59(15) . . . . ?
C2_1 C3_1 C4_1 C5_1 2.2(2) . . . . ?
C3_1 C4_1 C5_1 N1_1 -0.8(2) . . . . ?
C1_1 N1_1 C5_1 C4_1 -1.6(2) . . . . ?
B1 N1_1 C5_1 C4_1 -176.51(14) . . . . ?
C3_1 N2_1 C6_1 C7_1 104.05(18) . . . . ?
C10_1 N2_1 C6_1 C7_1 -60.53(19) . . . . ?
N2_1 C6_1 C7_1 C8_1 55.0(2) . . . . ?
C6_1 C7_1 C8_1 C9_1 -52.2(2) . . . . ?
C7_1 C8_1 C9_1 C10_1 53.9(2) . . . . ?
C3_1 N2_1 C10_1 C9_1 -102.82(18) . . . . ?
C6_1 N2_1 C10_1 C9_1 61.9(2) . . . . ?
C8_1 C9_1 C10_1 N2_1 -58.0(2) . . . . ?
F3_1 C11_1 S1_1 O1_1 -176.17(16) . . . . ?
F2_1 C11_1 S1_1 O1_1 62.87(18) . . . . ?
F1_1 C11_1 S1_1 O1_1 -55.71(16) . . . . ?
F3_1 C11_1 S1_1 O2_1 59.14(18) . . . . ?
F2_1 C11_1 S1_1 O2_1 -61.81(18) . . . . ?
F1_1 C11_1 S1_1 O2_1 179.61(14) . . . . ?
F3_1 C11_1 S1_1 N3_1 -54.67(18) . . . . ?
F2_1 C11_1 S1_1 N3_1 -175.62(15) . . . . ?
F1_1 C11_1 S1_1 N3_1 65.80(15) . . . . ?
O1_1 S1_1 N3_1 S2_1 -8.08(16) . . . . ?
O2_1 S1_1 N3_1 S2_1 129.96(13) . . . . ?
C11_1 S1_1 N3_1 S2_1 -121.00(14) . . . . ?
S1_1 N3_1 S2_1 O4_1 -156.10(13) . . . . ?
S1_1 N3_1 S2_1 O3_1 -21.44(16) . . . . ?
S1_1 N3_1 S2_1 C12_1 92.97(15) . . . . ?
O4_1 S2_1 C12_1 F4_1 -62.3(2) . . . . ?
O3_1 S2_1 C12_1 F4_1 173.5(2) . . . . ?
N3_1 S2_1 C12_1 F4_1 51.1(2) . . . . ?
O4_1 S2_1 C12_1 F5_1 176.41(17) . . . . ?
O3_1 S2_1 C12_1 F5_1 52.3(2) . . . . ?
N3_1 S2_1 C12_1 F5_1 -70.20(18) . . . . ?
O4_1 S2_1 C12_1 F6_1 57.4(2) . . . . ?
O3_1 S2_1 C12_1 F6_1 -66.8(2) . . . . ?
N3_1 S2_1 C12_1 F6_1 170.75(18) . . . . ?
N1_3 B1 N1_2 C5_2 -94.10(14) . . . . ?
N1_1 B1 N1_2 C5_2 145.89(12) . . . . ?
N1_4 B1 N1_2 C5_2 24.38(17) . . . . ?
N1_3 B1 N1_2 C1_2 82.89(14) . . . . ?
N1_1 B1 N1_2 C1_2 -37.12(15) . . . . ?
N1_4 B1 N1_2 C1_2 -158.62(11) . . . . ?
C5_2 N1_2 C1_2 C2_2 -0.6(2) . . . . ?
B1 N1_2 C1_2 C2_2 -177.84(13) . . . . ?
N1_2 C1_2 C2_2 C3_2 2.3(2) . . . . ?
C10_2 N2_2 C3_2 C2_2 -168.09(16) . . . . ?
C6_2 N2_2 C3_2 C2_2 10.3(2) . . . . ?
C10_2 N2_2 C3_2 C4_2 12.0(2) . . . . ?
C6_2 N2_2 C3_2 C4_2 -169.58(16) . . . . ?
C1_2 C2_2 C3_2 N2_2 178.01(14) . . . . ?
C1_2 C2_2 C3_2 C4_2 -2.1(2) . . . . ?
N2_2 C3_2 C4_2 C5_2 -179.69(15) . . . . ?
C2_2 C3_2 C4_2 C5_2 0.4(2) . . . . ?
C3_2 C4_2 C5_2 N1_2 1.2(2) . . . . ?
C1_2 N1_2 C5_2 C4_2 -1.2(2) . . . . ?
B1 N1_2 C5_2 C4_2 175.97(13) . . . . ?
C3_2 N2_2 C6_2 C7_2 123.21(18) . . . . ?
C10_2 N2_2 C6_2 C7_2 -58.3(2) . . . . ?
N2_2 C6_2 C7_2 C8_2 56.2(2) . . . . ?
C6_2 C7_2 C8_2 C9_2 -53.9(2) . . . . ?
C7_2 C8_2 C9_2 C10_2 52.8(2) . . . . ?
C3_2 N2_2 C10_2 C9_2 -123.09(17) . . . . ?
C6_2 N2_2 C10_2 C9_2 58.4(2) . . . . ?
C8_2 C9_2 C10_2 N2_2 -55.0(2) . . . . ?
F3_2 C11_2 S1_2 O2_2 -60.7(8) . . . . ?
F2_2 C11_2 S1_2 O2_2 166.5(7) . . . . ?
F1_2 C11_2 S1_2 O2_2 48.7(8) . . . . ?
F3_2 C11_2 S1_2 O1_2 174.5(7) . . . . ?
F2_2 C11_2 S1_2 O1_2 41.8(8) . . . . ?
F1_2 C11_2 S1_2 O1_2 -76.0(8) . . . . ?
F3_2 C11_2 S1_2 N3_2 62.6(8) . . . . ?
F2_2 C11_2 S1_2 N3_2 -70.1(7) . . . . ?
F1_2 C11_2 S1_2 N3_2 172.1(7) . . . . ?
O2_2 S1_2 N3_2 S2_2 -1.5(9) . . . . ?
O1_2 S1_2 N3_2 S2_2 140.7(5) . . . . ?
C11_2 S1_2 N3_2 S2_2 -112.3(6) . . . . ?
S1_2 N3_2 S2_2 O3_2 148.0(5) . . . . ?
S1_2 N3_2 S2_2 O4_2 9.0(7) . . . . ?
S1_2 N3_2 S2_2 C12_2 -101.9(5) . . . . ?
O3_2 S2_2 C12_2 F6_2 54.5(4) . . . . ?
O4_2 S2_2 C12_2 F6_2 179.3(3) . . . . ?
N3_2 S2_2 C12_2 F6_2 -58.8(4) . . . . ?
O3_2 S2_2 C12_2 F5_2 -62.8(5) . . . . ?
O4_2 S2_2 C12_2 F5_2 62.0(5) . . . . ?
N3_2 S2_2 C12_2 F5_2 -176.2(5) . . . . ?
O3_2 S2_2 C12_2 F4_2 179.5(4) . . . . ?
O4_2 S2_2 C12_2 F4_2 -55.7(4) . . . . ?
N3_2 S2_2 C12_2 F4_2 66.2(5) . . . . ?
F1B_2 C11B_2 S1B_2 O1B_2 -54.8(11) . . . . ?
F3B_2 C11B_2 S1B_2 O1B_2 179.1(8) . . . . ?
F2B_2 C11B_2 S1B_2 O1B_2 67.9(10) . . . . ?
F1B_2 C11B_2 S1B_2 O2B_2 72.5(11) . . . . ?
F3B_2 C11B_2 S1B_2 O2B_2 -53.7(10) . . . . ?
F2B_2 C11B_2 S1B_2 O2B_2 -164.9(8) . . . . ?
F1B_2 C11B_2 S1B_2 N3B_2 -167.8(9) . . . . ?
F3B_2 C11B_2 S1B_2 N3B_2 66.1(9) . . . . ?
F2B_2 C11B_2 S1B_2 N3B_2 -45.1(10) . . . . ?
O1B_2 S1B_2 N3B_2 S2B_2 151.6(6) . . . . ?
O2B_2 S1B_2 N3B_2 S2B_2 18.1(10) . . . . ?
C11B_2 S1B_2 N3B_2 S2B_2 -95.8(7) . . . . ?
S1B_2 N3B_2 S2B_2 O3B_2 30.7(8) . . . . ?
S1B_2 N3B_2 S2B_2 O4B_2 168.3(6) . . . . ?
S1B_2 N3B_2 S2B_2 C12B_2 -83.0(6) . . . . ?
O3B_2 S2B_2 C12B_2 F5B_2 78.7(6) . . . . ?
O4B_2 S2B_2 C12B_2 F5B_2 -46.1(6) . . . . ?
N3B_2 S2B_2 C12B_2 F5B_2 -157.9(6) . . . . ?
O3B_2 S2B_2 C12B_2 F6B_2 -36.4(5) . . . . ?
O4B_2 S2B_2 C12B_2 F6B_2 -161.2(4) . . . . ?
N3B_2 S2B_2 C12B_2 F6B_2 87.0(5) . . . . ?
O3B_2 S2B_2 C12B_2 F4B_2 -160.5(5) . . . . ?
O4B_2 S2B_2 C12B_2 F4B_2 74.7(5) . . . . ?
N3B_2 S2B_2 C12B_2 F4B_2 -37.1(6) . . . . ?
F2C_2 C11C_2 S1C_2 O1C_2 22(3) . . . . ?
F3C_2 C11C_2 S1C_2 O1C_2 146(2) . . . . ?
F1C_2 C11C_2 S1C_2 O1C_2 -96(2) . . . . ?
F2C_2 C11C_2 S1C_2 O2C_2 145(2) . . . . ?
F3C_2 C11C_2 S1C_2 O2C_2 -90(2) . . . . ?
F1C_2 C11C_2 S1C_2 O2C_2 27(2) . . . . ?
F2C_2 C11C_2 S1C_2 N3C_2 -96(2) . . . . ?
F3C_2 C11C_2 S1C_2 N3C_2 29(2) . . . . ?
F1C_2 C11C_2 S1C_2 N3C_2 146(2) . . . . ?
O1C_2 S1C_2 N3C_2 S2C_2 135(3) . . . . ?
O2C_2 S1C_2 N3C_2 S2C_2 1(3) . . . . ?
C11C_2 S1C_2 N3C_2 S2C_2 -109(3) . . . . ?
S1C_2 N3C_2 S2C_2 O3C_2 -61(3) . . . . ?
S1C_2 N3C_2 S2C_2 O4C_2 85(3) . . . . ?
S1C_2 N3C_2 S2C_2 C12C_2 -170(3) . . . . ?
O3C_2 S2C_2 C12C_2 F5C_2 -136(2) . . . . ?
O4C_2 S2C_2 C12C_2 F5C_2 96(2) . . . . ?
N3C_2 S2C_2 C12C_2 F5C_2 -7(2) . . . . ?
O3C_2 S2C_2 C12C_2 F4C_2 74(2) . . . . ?
O4C_2 S2C_2 C12C_2 F4C_2 -53(2) . . . . ?
N3C_2 S2C_2 C12C_2 F4C_2 -157(2) . . . . ?
O3C_2 S2C_2 C12C_2 F6C_2 -40.8(18) . . . . ?
O4C_2 S2C_2 C12C_2 F6C_2 -168.6(19) . . . . ?
N3C_2 S2C_2 C12C_2 F6C_2 87.7(16) . . . . ?
N1_1 B1 N1_3 C1_3 99.07(14) . . . . ?
N1_2 B1 N1_3 C1_3 -19.05(16) . . . . ?
N1_4 B1 N1_3 C1_3 -139.85(12) . . . . ?
N1_1 B1 N1_3 C5_3 -76.92(14) . . . . ?
N1_2 B1 N1_3 C5_3 164.95(11) . . . . ?
N1_4 B1 N1_3 C5_3 44.15(15) . . . . ?
C5_3 N1_3 C1_3 C2_3 1.5(2) . . . . ?
B1 N1_3 C1_3 C2_3 -174.64(13) . . . . ?
N1_3 C1_3 C2_3 C3_3 -0.9(2) . . . . ?
C10_3 N2_3 C3_3 C4_3 -3.7(2) . . . . ?
C6_3 N2_3 C3_3 C4_3 165.97(16) . . . . ?
C10_3 N2_3 C3_3 C2_3 175.75(16) . . . . ?
C6_3 N2_3 C3_3 C2_3 -14.6(3) . . . . ?
C1_3 C2_3 C3_3 N2_3 179.99(15) . . . . ?
C1_3 C2_3 C3_3 C4_3 -0.6(2) . . . . ?
N2_3 C3_3 C4_3 C5_3 -179.17(14) . . . . ?
C2_3 C3_3 C4_3 C5_3 1.38(19) . . . . ?
C3_3 C4_3 C5_3 N1_3 -0.8(2) . . . . ?
C1_3 N1_3 C5_3 C4_3 -0.63(19) . . . . ?
B1 N1_3 C5_3 C4_3 175.61(12) . . . . ?
C3_3 N2_3 C6_3 C7_3 132.24(18) . . . . ?
C10_3 N2_3 C6_3 C7_3 -57.1(2) . . . . ?
N2_3 C6_3 C7_3 C8_3 56.2(2) . . . . ?
C6_3 C7_3 C8_3 C9_3 -55.7(2) . . . . ?
C7_3 C8_3 C9_3 C10_3 56.3(2) . . . . ?
C3_3 N2_3 C10_3 C9_3 -132.76(19) . . . . ?
C6_3 N2_3 C10_3 C9_3 56.7(2) . . . . ?
C8_3 C9_3 C10_3 N2_3 -56.2(2) . . . . ?
F1_3 C11_3 S1_3 O2_3 64.0(2) . . . . ?
F3_3 C11_3 S1_3 O2_3 -56.03(19) . . . . ?
F2_3 C11_3 S1_3 O2_3 -176.19(18) . . . . ?
F1_3 C11_3 S1_3 O1_3 -60.6(2) . . . . ?
F3_3 C11_3 S1_3 O1_3 179.40(15) . . . . ?
F2_3 C11_3 S1_3 O1_3 59.24(19) . . . . ?
F1_3 C11_3 S1_3 N3_3 178.19(18) . . . . ?
F3_3 C11_3 S1_3 N3_3 58.18(18) . . . . ?
F2_3 C11_3 S1_3 N3_3 -61.98(19) . . . . ?
O2_3 S1_3 N3_3 S2_3 -148.99(14) . . . . ?
O1_3 S1_3 N3_3 S2_3 -11.43(17) . . . . ?
C11_3 S1_3 N3_3 S2_3 100.90(15) . . . . ?
S1_3 N3_3 S2_3 O3_3 -19.62(18) . . . . ?
S1_3 N3_3 S2_3 O4_3 -156.21(12) . . . . ?
S1_3 N3_3 S2_3 C12_3 95.02(15) . . . . ?
O3_3 S2_3 C12_3 F6_3 177.60(17) . . . . ?
O4_3 S2_3 C12_3 F6_3 -58.62(19) . . . . ?
N3_3 S2_3 C12_3 F6_3 55.37(19) . . . . ?
O3_3 S2_3 C12_3 F5_3 -63.1(2) . . . . ?
O4_3 S2_3 C12_3 F5_3 60.6(2) . . . . ?
N3_3 S2_3 C12_3 F5_3 174.62(18) . . . . ?
O3_3 S2_3 C12_3 F4_3 54.3(2) . . . . ?
O4_3 S2_3 C12_3 F4_3 178.09(19) . . . . ?
N3_3 S2_3 C12_3 F4_3 -67.9(2) . . . . ?
F2B_3 C11B_3 S1B_3 O1B_3 149(2) . . . . ?
F3B_3 C11B_3 S1B_3 O1B_3 13(3) . . . . ?
F1B_3 C11B_3 S1B_3 O1B_3 -97(2) . . . . ?
F2B_3 C11B_3 S1B_3 O2B_3 -95(2) . . . . ?
F3B_3 C11B_3 S1B_3 O2B_3 130(2) . . . . ?
F1B_3 C11B_3 S1B_3 O2B_3 20(2) . . . . ?
F2B_3 C11B_3 S1B_3 N3B_3 28(2) . . . . ?
F3B_3 C11B_3 S1B_3 N3B_3 -108(2) . . . . ?
F1B_3 C11B_3 S1B_3 N3B_3 142.5(18) . . . . ?
O1B_3 S1B_3 N3B_3 S2B_3 140(2) . . . . ?
O2B_3 S1B_3 N3B_3 S2B_3 7(3) . . . . ?
C11B_3 S1B_3 N3B_3 S2B_3 -105(2) . . . . ?
S1B_3 N3B_3 S2B_3 O3B_3 150(2) . . . . ?
S1B_3 N3B_3 S2B_3 O4B_3 15(3) . . . . ?
S1B_3 N3B_3 S2B_3 C12B_3 -97(2) . . . . ?
O3B_3 S2B_3 C12B_3 F5B_3 -58(2) . . . . ?
O4B_3 S2B_3 C12B_3 F5B_3 69(2) . . . . ?
N3B_3 S2B_3 C12B_3 F5B_3 -171.9(19) . . . . ?
O3B_3 S2B_3 C12B_3 F6B_3 -175(2) . . . . ?
O4B_3 S2B_3 C12B_3 F6B_3 -48(2) . . . . ?
N3B_3 S2B_3 C12B_3 F6B_3 71(2) . . . . ?
O3B_3 S2B_3 C12B_3 F4B_3 57(2) . . . . ?
O4B_3 S2B_3 C12B_3 F4B_3 -175(2) . . . . ?
N3B_3 S2B_3 C12B_3 F4B_3 -56(2) . . . . ?
N1_3 B1 N1_4 C1_4 -139.30(12) . . . . ?
N1_1 B1 N1_4 C1_4 -19.09(17) . . . . ?
N1_2 B1 N1_4 C1_4 99.75(14) . . . . ?
N1_3 B1 N1_4 C5_4 43.85(15) . . . . ?
N1_1 B1 N1_4 C5_4 164.07(11) . . . . ?
N1_2 B1 N1_4 C5_4 -77.09(14) . . . . ?
C5_4 N1_4 C1_4 C2_4 1.6(2) . . . . ?
B1 N1_4 C1_4 C2_4 -175.32(13) . . . . ?
N1_4 C1_4 C2_4 C3_4 -0.7(2) . . . . ?
C10_4 N2_4 C3_4 C4_4 -14.7(2) . . . . ?
C6_4 N2_4 C3_4 C4_4 176.99(15) . . . . ?
C10_4 N2_4 C3_4 C2_4 165.19(15) . . . . ?
C6_4 N2_4 C3_4 C2_4 -3.1(2) . . . . ?
C1_4 C2_4 C3_4 N2_4 178.93(14) . . . . ?
C1_4 C2_4 C3_4 C4_4 -1.2(2) . . . . ?
N2_4 C3_4 C4_4 C5_4 -177.95(14) . . . . ?
C2_4 C3_4 C4_4 C5_4 2.2(2) . . . . ?
C3_4 C4_4 C5_4 N1_4 -1.4(2) . . . . ?
C1_4 N1_4 C5_4 C4_4 -0.5(2) . . . . ?
B1 N1_4 C5_4 C4_4 176.59(13) . . . . ?
C3_4 N2_4 C6_4 C7_4 107.53(19) . . . . ?
C10_4 N2_4 C6_4 C7_4 -62.0(2) . . . . ?
N2_4 C6_4 C7_4 C8_4 54.9(2) . . . . ?
C6_4 C7_4 C8_4 C9_4 -50.9(3) . . . . ?
C7_4 C8_4 C9_4 C10_4 52.3(3) . . . . ?
C3_4 N2_4 C10_4 C9_4 -107.19(19) . . . . ?
C6_4 N2_4 C10_4 C9_4 62.26(19) . . . . ?
C8_4 C9_4 C10_4 N2_4 -56.7(2) . . . . ?
